data_1572268
loop_
_publ_author_name
'MacKenzie, Ross E.'
'Hajdu, Tom&#xe1;&#x161;'
'Seed, John A.'
'Whitehead, George F. S.'
'Adams, Ralph W.'
'Chilton, Nicholas F.'
'Collison, David'
'McInnes, Eric J. L.'
'Goodwin, Conrad A. P.'

_publ_section_title
;
 &#x3b4;-Bonding modulates the electronic structure of formally divalent
 nd<sup>1</sup> rare earth arene complexes.
;
_journal_issue 37
_journal_name_full 'Chemical science'
_journal_page_first 15160
_journal_page_last 15169
_journal_paper_doi 10.1039/d4sc03005b
_journal_volume 15
_journal_year 2024
_chemical_formula_moiety 'C72 H100 N2 Sc'
_chemical_formula_sum 'C72 H100 N2 Sc'
_chemical_formula_weight 1038.49
_space_group_crystal_system triclinic
_space_group_IT_number 2
_space_group_name_Hall '-P 1'
_space_group_name_H-M_alt 'P -1'
_atom_sites_solution_hydrogens mixed
_atom_sites_solution_primary direct
_audit_creation_date 2023-09-06
_audit_creation_method
;
Olex2 1.5
(compiled 2023.08.24 svn.re1ec1418 for OlexSys, GUI svn.r6817)
;
_audit_update_record
;
2023-09-15 deposited with the CCDC.	2024-07-30 downloaded from the CCDC.
;
_cell_angle_alpha 75.703(2)
_cell_angle_beta 89.2794(16)
_cell_angle_gamma 62.710(2)
_cell_formula_units_Z 2
_cell_length_a 12.8855(3)
_cell_length_b 13.5895(4)
_cell_length_c 20.8228(4)
_cell_measurement_reflns_used 9512
_cell_measurement_temperature 100.01(12)
_cell_measurement_theta_max 75.5400
_cell_measurement_theta_min 3.7840
_cell_volume 3118.51(15)
_computing_cell_refinement 'CrysAlisPro 1.171.42.94a (Rigaku OD, 2023)'
_computing_data_collection 'CrysAlisPro 1.171.42.94a (Rigaku OD, 2023)'
_computing_data_reduction 'CrysAlisPro 1.171.42.94a (Rigaku OD, 2023)'
_computing_molecular_graphics 'Olex2 1.5 (Dolomanov et al., 2009)'
_computing_publication_material 'Olex2 1.5 (Dolomanov et al., 2009)'
_computing_structure_refinement 'SHELXL 2019/3 (Sheldrick, 2015)'
_computing_structure_solution 'SHELXS  (Sheldrick, 2008)'
_diffrn_ambient_environment N~2~
_diffrn_ambient_temperature 100.01(12)
_diffrn_detector 'Hybrid Pixel Array Detector'
_diffrn_detector_area_resol_mean 10.0000
_diffrn_measured_fraction_theta_full 0.993
_diffrn_measured_fraction_theta_max 0.978
_diffrn_measurement_details
;
List of Runs (angles in degrees, time in seconds):

  # Type    Start    End  Width  t~exp~   \w     \q     \k     \f   Frames
#--------------------------------------------------------------------------
  1  \w    -82.00 -12.00   0.50    2.00    --  -44.40  76.00-180.00  140
  2  \w    -77.00  44.00   0.50    2.00    --  -44.40  57.00 120.00  242
  3  \w   -134.00  45.00   0.50    2.00    --  -44.40 -19.00-150.00  358
  4  \w    -77.00  24.00   0.50    2.00    --  -44.40  57.00  30.00  202
  5  \w    -13.00  13.00   0.50    2.00    --  -46.40  76.00-120.00   52
  6  \w    -57.00 -21.00   0.50    2.00    --  -46.40  76.00-120.00   72
  7  \w   -120.00 -93.00   0.50    7.00    -- -107.20  59.00 179.50   54
  8  \w    -82.00 -35.00   0.50    7.00    -- -107.20  74.00-152.95   94
  9  \w   -126.00 -97.00   0.50    7.00    -- -107.20  71.00 166.85   58
 10  \w   -123.00 -97.00   0.50    7.00    -- -107.20  69.00  91.72   52
 11  \w    -67.00 -40.00   0.50    7.00    -- -107.20  69.00  91.72   54
 12  \w   -143.00-117.00   0.50    7.00    -- -107.20  27.00 117.90   52
 13  \w   -108.00 -82.00   0.50    7.00    -- -107.20  27.00 117.90   52
 14  \w   -138.00-100.00   0.50    7.00    -- -107.20 -21.00  44.83   76
 15  \w    -71.00 -45.00   0.50    7.00    -- -107.20  70.00 -49.28   52
 16  \w   -145.00 -92.00   0.50    7.00    -- -107.20  74.00-152.95  106
 17  \w   -174.00-126.00   0.50    7.00    -- -107.20 -76.00-150.00   96
 18  \w   -169.00-141.00   0.50    7.00    -- -107.20  23.00  25.63   56
 19  \w   -147.00-102.00   0.50    7.00    -- -107.20  76.00   0.00   90
 20  \w    -96.00 -70.00   0.50    7.00    -- -107.20  76.00   0.00   52
 21  \w    -48.00 -22.00   0.50    7.00    -- -107.20  76.00   0.00   52
 22  \w    -75.00 -34.00   0.50    7.00    -- -107.20  38.00-180.00   82
 23  \w   -113.00 -84.00   0.50    7.00    -- -107.20  76.00 -30.00   58
 24  \w    -51.00 -26.00   0.50    7.00    -- -107.20  76.00 -30.00   50
 25  \w   -106.00 -79.00   0.50    7.00    -- -107.20  76.00-180.00   54
 26  \w   -117.00 -18.00   0.50    7.00    -- -107.20  57.00  30.00  198
 27  \w   -179.00 -89.00   0.50    7.00    -- -107.20 -48.00 136.14  180
 28  \w   -181.00-155.00   0.50    7.00    -- -107.20 -21.00  44.83   52
 29  \w   -140.00-112.00   0.50    7.00    -- -107.20  57.00  60.00   56
 30  \w   -142.00-117.00   0.50    7.00    -- -107.20  76.00  60.00   50
 31  \w   -127.00 -80.00   0.50    7.00    -- -107.20  70.00 -49.28   94
 32  \w   -180.00-105.00   0.50    7.00    -- -107.20 -38.00  30.00  150
 33  \w   -147.00 -22.00   0.50    7.00    -- -107.20  76.00-120.00  250
 34  \w   -148.00 -41.00   0.50    7.00    -- -107.20  76.00  30.00  214
 35  \w   -100.00 -69.00   0.50    7.00    -- -107.20 -38.00  30.00   62
 36  \w   -116.00 -76.00   0.50    7.00    -- -107.20  76.00 150.00   80
 37  \w   -178.00 -98.00   0.50    7.00    -- -107.20 -41.00 145.81  160
 38  \w    -97.00 -72.00   0.50    7.00    -- -107.20 -76.00-150.00   50
 39  \w   -171.00-139.00   0.50    7.00    -- -107.20 -57.00 -60.00   64
 40  \w   -109.00 -84.00   0.50    7.00    -- -107.20  76.00 -90.00   50
 41  \w    -76.00 -51.00   0.50    7.00    -- -107.20  76.00 -90.00   50
 42  \w   -129.00 -93.00   0.50    7.00    -- -107.20 -75.00   5.14   72
 43  \w   -145.00 -97.00   0.50    7.00    -- -107.20  73.00  41.04   96
 44  \w    -80.00 -55.00   0.50    7.00    -- -107.20  73.00  41.04   50
 45  \w    -96.00 -18.00   0.50    7.00    -- -107.20  50.00-100.93  156
 46  \w    -78.00 -49.00   0.50    7.00    -- -107.20  57.00 150.00   58
 47  \w   -179.00 -74.00   0.50    7.00    -- -107.20 -38.00  90.00  210
 48  \w   -159.00-134.00   0.50    7.00    -- -107.20 -17.00 106.38   50
 49  \w    -92.00 -29.00   0.50    7.00    -- -107.20 -17.00 106.38  126
 50  \w   -179.00-153.00   0.50    7.00    -- -107.20 -13.00-116.99   52
 51  \w   -147.00-122.00   0.50    7.00    -- -107.20 -13.00-116.99   50
 52  \w    -94.00 -68.00   0.50    7.00    -- -107.20 -13.00-116.99   52
 53  \w   -146.00-121.00   0.50    7.00    -- -107.20 -38.00   0.00   50
 54  \w    -80.00 -23.00   0.50    7.00    -- -107.20  56.00-156.10  114
 55  \w   -177.00-151.00   0.50    7.00    -- -107.20 -38.00   0.00   52
 56  \w   -125.00-100.00   0.50    7.00    -- -107.20  71.00-106.22   50
 57  \w    -76.00 -51.00   0.50    7.00    -- -107.20  71.00-106.22   50
 58  \w   -124.00 -99.00   0.50    7.00    -- -107.20  76.00 -60.00   50
 59  \w   -104.00 -22.00   0.50    7.00    -- -107.20  76.00  60.00  164
 60  \w   -140.00-114.00   0.50    7.00    -- -107.20  56.00  79.04   52
 61  \w    -67.00 -28.00   0.50    7.00    -- -107.20  56.00  79.04   78
 62  \w   -147.00-121.00   0.50    7.00    -- -107.20 -73.00  16.58   52
 63  \w   -118.00 -87.00   0.50    7.00    -- -107.20  40.00 -30.18   62
 64  \w   -110.00 -84.00   0.50    7.00    -- -107.20  75.00 101.98   52
 65  \w   -128.00-103.00   0.50    7.00    -- -107.20  76.00  90.00   50
 66  \w   -125.00-100.00   0.50    7.00    -- -107.20  76.00 120.00   50
 67  \w   -112.00 -86.00   0.50    7.00    -- -107.20 -76.00-162.99   52
 68  \w   -102.00 -68.00   0.50    7.00    -- -107.20  36.00 -11.17   68
 69  \w    -63.00 -18.00   0.50    7.00    -- -107.20  36.00 -11.17   90
 70  \w    -70.00 -42.00   0.50    7.00    -- -107.20  73.00 -77.85   56
 71  \w   -122.00 -97.00   0.50    7.00    -- -107.20  73.00 -77.85   50
;
_diffrn_measurement_device 'four-circle diffractometer'
_diffrn_measurement_device_type 'XtaLAB AFC11 (RINC): Kappa single'
_diffrn_measurement_method '\w scans'
_diffrn_orient_matrix_type 'CrysAlisPro convention (1999,Acta A55,543-557)'
_diffrn_orient_matrix_UB_11 -0.1010147000
_diffrn_orient_matrix_UB_12 0.0949594000
_diffrn_orient_matrix_UB_13 0.0240660000
_diffrn_orient_matrix_UB_21 -0.0627245000
_diffrn_orient_matrix_UB_22 0.0569496000
_diffrn_orient_matrix_UB_23 -0.0718094000
_diffrn_orient_matrix_UB_31 -0.0648931000
_diffrn_orient_matrix_UB_32 -0.0728384000
_diffrn_orient_matrix_UB_33 0.0131938000
_diffrn_radiation_monochromator mirror
_diffrn_radiation_probe x-ray
_diffrn_radiation_type 'Cu K\a'
_diffrn_radiation_wavelength 1.54184
_diffrn_reflns_av_R_equivalents 0.0360
_diffrn_reflns_av_unetI/netI 0.0284
_diffrn_reflns_Laue_measured_fraction_full 0.993
_diffrn_reflns_Laue_measured_fraction_max 0.978
_diffrn_reflns_limit_h_max 14
_diffrn_reflns_limit_h_min -16
_diffrn_reflns_limit_k_max 16
_diffrn_reflns_limit_k_min -17
_diffrn_reflns_limit_l_max 26
_diffrn_reflns_limit_l_min -25
_diffrn_reflns_number 67098
_diffrn_reflns_point_group_measured_fraction_full 0.993
_diffrn_reflns_point_group_measured_fraction_max 0.978
_diffrn_reflns_theta_full 67.684
_diffrn_reflns_theta_max 76.109
_diffrn_reflns_theta_min 2.205
_diffrn_source 'Rotating-anode X-ray tube (dual wavelength)'
_diffrn_source_type 'Rigaku (Cu) X-ray DW Source'
_exptl_absorpt_coefficient_mu 1.307
_exptl_absorpt_correction_T_max 1.00000
_exptl_absorpt_correction_T_min 0.88329
_exptl_absorpt_correction_type multi-scan
_exptl_absorpt_process_details
;
CrysAlisPro 1.171.42.94a (Rigaku Oxford Diffraction, 2023)
Empirical absorption correction using spherical harmonics,
implemented in SCALE3 ABSPACK scaling algorithm.
;
_exptl_crystal_colour 'clear red'
_exptl_crystal_colour_lustre clear
_exptl_crystal_colour_primary red
_exptl_crystal_density_diffrn 1.106
_exptl_crystal_description block
_exptl_crystal_F_000 1134
_exptl_crystal_size_max 0.1
_exptl_crystal_size_mid 0.093
_exptl_crystal_size_min 0.042
_refine_diff_density_max 0.312
_refine_diff_density_min -0.501
_refine_diff_density_rms 0.039
_refine_ls_extinction_coef 0.00130(15)
_refine_ls_extinction_expression Fc^*^=kFc[1+0.001xFc^2^\l^3^/sin(2\q)]^-1/4^
_refine_ls_extinction_method 'SHELXL-2019/2 (Sheldrick 2019)'
_refine_ls_goodness_of_fit_ref 1.116
_refine_ls_hydrogen_treatment mixed
_refine_ls_matrix_type full
_refine_ls_number_parameters 843
_refine_ls_number_reflns 12749
_refine_ls_number_restraints 872
_refine_ls_restrained_S_all 1.093
_refine_ls_R_factor_all 0.0420
_refine_ls_R_factor_gt 0.0391
_refine_ls_shift/su_max 0.001
_refine_ls_shift/su_mean 0.000
_refine_ls_structure_factor_coef Fsqd
_refine_ls_weighting_details 'w=1/[\s^2^(Fo^2^)+(0.0514P)^2^+0.8684P] where P=(Fo^2^+2Fc^2^)/3'
_refine_ls_weighting_scheme calc
_refine_ls_wR_factor_gt 0.1046
_refine_ls_wR_factor_ref 0.1063
_reflns_Friedel_coverage 0.000
_reflns_number_gt 11638
_reflns_number_total 12749
_reflns_threshold_expression 'I > 2\s(I)'
_cod_data_source_file d4sc03005b2.cif
_cod_data_source_block rcapg43
_cod_depositor_comments 'Adding full bibliography for 1572261--1572275.cif.'
_cod_original_cell_volume 3118.52(14)
_cod_database_code 1572268
_shelx_shelxl_version_number 2019/3
_chemical_oxdiff_formula Sc(NHC6H3(C6H2(C3H7)3)2)2
_shelx_space_group_comment
;
The symmetry employed for this shelxl refinement is uniquely defined
by the following loop, which should always be used as a source of
symmetry information in preference to the above space-group names.
They are only intended as comments.
;
_shelx_estimated_absorpt_t_max 0.947
_shelx_estimated_absorpt_t_min 0.880
_olex2_refinement_description
;
1. Fixed Uiso
 At 1.2 times of:
  All C(H) groups, All N(H) groups
 At 1.5 times of:
  All C(H,H,H) groups
2. Restrained distances
 N2-H2 \\sim N1-H1
 with sigma of 0.02
 C58-C42 \\sim C58A-C42
 with sigma of 0.02
 C61A-C60A \\sim C61-C60 \\sim C60-C59 \\sim C60A-C59A \\sim C59-C58 \\sim
C59A-C58A \\sim C63-C58 ~
 C63A-C58A \\sim C63A-C62A \\sim C63-C62 \\sim C62-C61 \\sim C62A-C61A
 with sigma of 0.02
 C67A-C60A \\sim C64A-C60A \\sim C64A-C58A \\sim C70A-C58A \\sim C70A-C62A
\\sim C67A-C62A \\sim C67-
 C62 \\sim C67-C60 \\sim C64-C60 \\sim C64-C58 \\sim C70-C58 \\sim C70-C62
 with sigma of 0.04
 C72-C63 \\sim C72A-C63A \\sim C71A-C63A \\sim C71-C63 \\sim C69-C61 \\sim
C68A-C61A \\sim C69A-C61A ~
 C68-C61 \\sim C65A-C59A \\sim C65-C59 \\sim C66-C59 \\sim C66A-C59A
 with sigma of 0.04
 C64-C59 \\sim C64A-C59A \\sim C70-C63 \\sim C70A-C63A \\sim C67-C61 \\sim
C67A-C61A
 with sigma of 0.02
 C68-C67 \\sim C69A-C67A \\sim C68A-C67A \\sim C69-C67 \\sim C66-C64 \\sim
C66A-C64A \\sim C65A-C64A ~
 C65-C64 \\sim C71A-C70A \\sim C71-C70 \\sim C72A-C70A \\sim C72-C70
 with sigma of 0.02
 C72A-C71A \\sim C72-C71 \\sim C69A-C68A \\sim C69-C68 \\sim C66-C65 \\sim
C66A-C65A
 with sigma of 0.04
3. Uiso/Uaniso restraints and constraints
C59 \\sim C68A \\sim C63A \\sim C60 \\sim C59A \\sim C61 \\sim C67A \\sim C62
\\sim C65A \\sim C63 \\sim C61A \\sim C64 \\sim C71A \\sim C65 \\sim C69A \\sim
C66 \\sim C64A \\sim C67 \\sim C66A \\sim C68 \\sim C60A \\sim C69 \\sim C62A
\\sim C70 \\sim C70A \\sim C71 \\sim C72A \\sim C72: within 2A with sigma of
0.01 and sigma for terminal atoms of 0.02 within 2A
Uanis(C58A) = Uanis(C58)
4. Rigid body (RIGU) restrains
 C59, C68A, C63A, C60, C59A, C61, C67A, C62, C65A, C63, C61A, C64, C71A, C65,
 C69A, C66, C64A, C67, C66A, C68, C60A, C69, C62A, C70, C70A, C71, C72A, C72
 with sigma for 1-2 distances of 0.001 and sigma for 1-3 distances of 0.001
5. Others
 Sof(C67A)=Sof(H67A)=Sof(C69A)=Sof(H69D)=Sof(H69E)=Sof(H69F)=Sof(C68A)=
 Sof(H68D)=Sof(H68E)=Sof(H68F)=Sof(C64A)=Sof(H64A)=Sof(C65A)=Sof(H65D)=
 Sof(H65E)=Sof(H65F)=Sof(C66A)=Sof(H66D)=Sof(H66E)=Sof(H66F)=Sof(C59A)=
 Sof(C60A)=Sof(H60A)=Sof(C61A)=Sof(C62A)=Sof(H62A)=Sof(C63A)=Sof(C70A)=
 Sof(H70A)=Sof(C71A)=Sof(H71D)=Sof(H71E)=Sof(H71F)=Sof(C72A)=Sof(H72D)=
 Sof(H72E)=Sof(H72F)=Sof(C58A)=1-FVAR(1)
 Sof(C58)=Sof(C59)=Sof(C60)=Sof(H60)=Sof(C61)=Sof(C62)=Sof(H62)=Sof(C63)=
 Sof(C64)=Sof(H64)=Sof(C65)=Sof(H65A)=Sof(H65B)=Sof(H65C)=Sof(C66)=Sof(H66A)=
 Sof(H66B)=Sof(H66C)=Sof(C67)=Sof(H67)=Sof(C68)=Sof(H68A)=Sof(H68B)=Sof(H68C)=
 Sof(C69)=Sof(H69A)=Sof(H69B)=Sof(H69C)=Sof(C70)=Sof(H70)=Sof(C71)=Sof(H71A)=
 Sof(H71B)=Sof(H71C)=Sof(C72)=Sof(H72A)=Sof(H72B)=Sof(H72C)=FVAR(1)
6.a Ternary CH refined with riding coordinates:
 C9(H9), C11(H11), C13(H13), C16(H16), C19(H19), C28(H28), C31(H31), C34(H34),
 C49(H49), C52(H52), C55(H55), C64(H64), C67(H67), C70(H70), C67A(H67A),
 C64A(H64A), C70A(H70A)
6.b Aromatic/amide H refined with riding coordinates:
 C3(H3), C4(H4), C5(H5), C24(H24), C26(H26), C39(H39), C40(H40), C41(H41),
 C45(H45), C47(H47), C60(H60), C62(H62), C60A(H60A), C62A(H62A)
6.c Idealised Me refined as rotating group:
 C14(H14A,H14B,H14C), C15(H15A,H15B,H15C), C17(H17A,H17B,H17C), C18(H18A,H18B,
 H18C), C20(H20A,H20B,H20C), C21(H21A,H21B,H21C), C29(H29A,H29B,H29C), C30(H30A,
 H30B,H30C), C32(H32A,H32B,H32C), C33(H33A,H33B,H33C), C35(H35A,H35B,H35C),
 C36(H36A,H36B,H36C), C50(H50A,H50B,H50C), C51(H51A,H51B,H51C), C53(H53A,H53B,
 H53C), C54(H54A,H54B,H54C), C56(H56A,H56B,H56C), C57(H57A,H57B,H57C), C65(H65A,
 H65B,H65C), C66(H66A,H66B,H66C), C68(H68A,H68B,H68C), C69(H69A,H69B,H69C),
 C71(H71A,H71B,H71C), C72(H72A,H72B,H72C), C69A(H69D,H69E,H69F), C68A(H68D,H68E,
 H68F), C65A(H65D,H65E,H65F), C66A(H66D,H66E,H66F), C71A(H71D,H71E,H71F),
 C72A(H72D,H72E,H72F)
;
_olex2_submission_special_instructions 'No special instructions were received'
_oxdiff_exptl_absorpt_empirical_details
;
Empirical correction (ABSPACK) includes:
- Absorption correction using spherical harmonics
- Frame scaling
;
_oxdiff_exptl_absorpt_empirical_full_max 1.218
_oxdiff_exptl_absorpt_empirical_full_min 0.782

loop_
_space_group_symop_operation_xyz
'x, y, z'
'-x, -y, -z'

loop_
_atom_site_label
_atom_site_type_symbol
_atom_site_fract_x
_atom_site_fract_y
_atom_site_fract_z
_atom_site_U_iso_or_equiv
_atom_site_adp_type
_atom_site_occupancy
_atom_site_site_symmetry_order
_atom_site_calc_flag
_atom_site_refinement_flags_posn
_atom_site_refinement_flags_adp
_atom_site_refinement_flags_occupancy
_atom_site_disorder_assembly
_atom_site_disorder_group
Sc1 Sc 0.79496(2) 0.54771(2) 0.70361(2) 0.02122(7) Uani 1 1 d . . . . .
N1 N 0.74361(9) 0.42062(9) 0.71076(5) 0.0222(2) Uani 1 1 d D . . . .
H1 H 0.7076(14) 0.4049(14) 0.7438(8) 0.027 Uiso 1 1 d D U . . .
N2 N 0.67649(9) 0.66457(9) 0.74988(5) 0.0215(2) Uani 1 1 d D . . . .
H2 H 0.6074(13) 0.7022(14) 0.7255(8) 0.026 Uiso 1 1 d D U . . .
C1 C 0.73935(10) 0.36879(10) 0.66209(6) 0.0198(2) Uani 1 1 d . . . . .
C2 C 0.78411(10) 0.39752(11) 0.60159(6) 0.0209(2) Uani 1 1 d . . . . .
C3 C 0.78988(11) 0.34439(11) 0.55161(6) 0.0235(3) Uani 1 1 d . . . . .
H3 H 0.822254 0.362855 0.511994 0.028 Uiso 1 1 calc R U . . .
C4 C 0.74857(11) 0.26426(11) 0.55916(6) 0.0248(3) Uani 1 1 d . . . . .
H4 H 0.754088 0.226666 0.525414 0.030 Uiso 1 1 calc R U . . .
C5 C 0.69896(11) 0.23998(11) 0.61698(6) 0.0233(2) Uani 1 1 d . . . . .
H5 H 0.668878 0.186838 0.621622 0.028 Uiso 1 1 calc R U . . .
C6 C 0.69225(10) 0.29151(10) 0.66821(6) 0.0210(2) Uani 1 1 d . . . . .
C7 C 0.81962(11) 0.48848(11) 0.59810(6) 0.0214(2) Uani 1 1 d . . . . .
C8 C 0.72601(11) 0.60686(11) 0.58753(6) 0.0219(2) Uani 1 1 d . . . . .
C9 C 0.76113(11) 0.69047(11) 0.59057(6) 0.0243(3) Uani 1 1 d . . . . .
H9 H 0.698467 0.771712 0.583934 0.029 Uiso 1 1 calc R U . . .
C10 C 0.87471(12) 0.66190(12) 0.61417(6) 0.0258(3) Uani 1 1 d . . . . .
C11 C 0.96015(11) 0.54330(12) 0.63439(7) 0.0267(3) Uani 1 1 d . . . . .
H11 H 1.039187 0.519750 0.656996 0.032 Uiso 1 1 calc R U . . .
C12 C 0.93505(11) 0.45916(11) 0.61941(6) 0.0233(3) Uani 1 1 d . . . . .
C13 C 0.60297(11) 0.64000(11) 0.55884(6) 0.0240(3) Uani 1 1 d . . . . .
H13 H 0.583154 0.578315 0.582519 0.029 Uiso 1 1 calc R U . . .
C14 C 0.50824(11) 0.75403(12) 0.56826(7) 0.0284(3) Uani 1 1 d . . . . .
H14A H 0.521618 0.817139 0.542401 0.043 Uiso 1 1 calc R U . . .
H14B H 0.511794 0.751688 0.615634 0.043 Uiso 1 1 calc R U . . .
H14C H 0.430623 0.766315 0.552792 0.043 Uiso 1 1 calc R U . . .
C15 C 0.60086(13) 0.64390(13) 0.48460(7) 0.0314(3) Uani 1 1 d . . . . .
H15A H 0.522181 0.661789 0.467013 0.047 Uiso 1 1 calc R U . . .
H15B H 0.658474 0.568999 0.479262 0.047 Uiso 1 1 calc R U . . .
H15C H 0.620581 0.703409 0.460082 0.047 Uiso 1 1 calc R U . . .
C16 C 0.90905(13) 0.75383(13) 0.61710(7) 0.0304(3) Uani 1 1 d . . . . .
H16 H 0.994744 0.714105 0.633597 0.036 Uiso 1 1 calc R U . . .
C17 C 0.84300(15) 0.82335(15) 0.66512(9) 0.0401(4) Uani 1 1 d . . . . .
H17A H 0.759104 0.867635 0.648519 0.060 Uiso 1 1 calc R U . . .
H17B H 0.873732 0.876082 0.668429 0.060 Uiso 1 1 calc R U . . .
H17C H 0.853707 0.771015 0.709271 0.060 Uiso 1 1 calc R U . . .
C18 C 0.89177(18) 0.83325(17) 0.54700(9) 0.0472(4) Uani 1 1 d . . . . .
H18A H 0.939595 0.787617 0.517797 0.071 Uiso 1 1 calc R U . . .
H18B H 0.915994 0.890973 0.549471 0.071 Uiso 1 1 calc R U . . .
H18C H 0.808675 0.871867 0.528955 0.071 Uiso 1 1 calc R U . . .
C19 C 1.03407(11) 0.33726(12) 0.62986(7) 0.0278(3) Uani 1 1 d . . . . .
H19 H 0.999107 0.289061 0.620904 0.033 Uiso 1 1 calc R U . . .
C20 C 1.09577(14) 0.28398(14) 0.70140(8) 0.0410(4) Uani 1 1 d . . . . .
H20A H 1.133500 0.327985 0.710890 0.061 Uiso 1 1 calc R U . . .
H20B H 1.155457 0.204135 0.706439 0.061 Uiso 1 1 calc R U . . .
H20C H 1.037847 0.285715 0.732653 0.061 Uiso 1 1 calc R U . . .
C21 C 1.12149(13) 0.33667(14) 0.57933(8) 0.0367(3) Uani 1 1 d . . . . .
H21A H 1.080023 0.369695 0.534028 0.055 Uiso 1 1 calc R U . . .
H21B H 1.182474 0.257408 0.584140 0.055 Uiso 1 1 calc R U . . .
H21C H 1.157934 0.382545 0.587461 0.055 Uiso 1 1 calc R U . . .
C22 C 0.63392(11) 0.26876(11) 0.72883(6) 0.0216(2) Uani 1 1 d . . . . .
C23 C 0.51502(11) 0.34658(11) 0.73153(6) 0.0242(3) Uani 1 1 d . . . . .
C24 C 0.46391(11) 0.32703(12) 0.78955(7) 0.0264(3) Uani 1 1 d . . . . .
H24 H 0.384367 0.379464 0.791382 0.032 Uiso 1 1 calc R U . . .
C25 C 0.52465(12) 0.23391(12) 0.84478(7) 0.0258(3) Uani 1 1 d . . . . .
C26 C 0.64008(12) 0.15642(11) 0.84029(7) 0.0258(3) Uani 1 1 d . . . . .
H26 H 0.682426 0.091000 0.877007 0.031 Uiso 1 1 calc R U . . .
C27 C 0.69558(11) 0.17209(11) 0.78324(6) 0.0233(2) Uani 1 1 d . . . . .
C28 C 0.44087(12) 0.44952(12) 0.67276(7) 0.0293(3) Uani 1 1 d . . . . .
H28 H 0.484334 0.439600 0.632763 0.035 Uiso 1 1 calc R U . . .
C29 C 0.42144(14) 0.56285(13) 0.68498(8) 0.0376(3) Uani 1 1 d . . . . .
H29A H 0.372980 0.577922 0.721571 0.056 Uiso 1 1 calc R U . . .
H29B H 0.381361 0.625665 0.644379 0.056 Uiso 1 1 calc R U . . .
H29C H 0.497536 0.557599 0.696809 0.056 Uiso 1 1 calc R U . . .
C30 C 0.32141(13) 0.45631(14) 0.65672(7) 0.0367(3) Uani 1 1 d . . . . .
H30A H 0.333721 0.383128 0.649809 0.055 Uiso 1 1 calc R U . . .
H30B H 0.279517 0.518506 0.616130 0.055 Uiso 1 1 calc R U . . .
H30C H 0.274727 0.471637 0.693983 0.055 Uiso 1 1 calc R U . . .
C31 C 0.46247(13) 0.21940(13) 0.90653(7) 0.0313(3) Uani 1 1 d . . . . .
H31 H 0.393183 0.211560 0.892719 0.038 Uiso 1 1 calc R U . . .
C32 C 0.5384(2) 0.11287(15) 0.96223(10) 0.0624(6) Uani 1 1 d . . . . .
H32A H 0.608420 0.116824 0.976176 0.094 Uiso 1 1 calc R U . . .
H32B H 0.562303 0.044299 0.946289 0.094 Uiso 1 1 calc R U . . .
H32C H 0.493493 0.108639 1.000226 0.094 Uiso 1 1 calc R U . . .
C33 C 0.41599(14) 0.32416(13) 0.93376(8) 0.0347(3) Uani 1 1 d . . . . .
H33A H 0.366025 0.317067 0.968584 0.052 Uiso 1 1 calc R U . . .
H33B H 0.369853 0.393807 0.897555 0.052 Uiso 1 1 calc R U . . .
H33C H 0.482164 0.329091 0.952670 0.052 Uiso 1 1 calc R U . . .
C34 C 0.82210(12) 0.08352(11) 0.78175(7) 0.0273(3) Uani 1 1 d . . . . .
H34 H 0.840111 0.098342 0.734546 0.033 Uiso 1 1 calc R U . . .
C35 C 0.90860(14) 0.09659(16) 0.82405(11) 0.0495(4) Uani 1 1 d . . . . .
H35A H 0.890291 0.086827 0.870293 0.074 Uiso 1 1 calc R U . . .
H35B H 0.902127 0.173290 0.806400 0.074 Uiso 1 1 calc R U . . .
H35C H 0.988866 0.038031 0.822588 0.074 Uiso 1 1 calc R U . . .
C36 C 0.83985(15) -0.03916(13) 0.80350(9) 0.0418(4) Uani 1 1 d . . . . .
H36A H 0.919200 -0.092210 0.796360 0.063 Uiso 1 1 calc R U . . .
H36B H 0.781735 -0.045476 0.777202 0.063 Uiso 1 1 calc R U . . .
H36C H 0.830044 -0.058786 0.850935 0.063 Uiso 1 1 calc R U . . .
C37 C 0.67314(10) 0.71301(10) 0.80167(6) 0.0189(2) Uani 1 1 d . . . . .
C38 C 0.76885(10) 0.65898(10) 0.85270(6) 0.0203(2) Uani 1 1 d . . . . .
C39 C 0.76844(11) 0.71281(11) 0.90175(6) 0.0220(2) Uani 1 1 d . . . . .
H39 H 0.833922 0.676866 0.935114 0.026 Uiso 1 1 calc R U . . .
C40 C 0.67465(11) 0.81776(11) 0.90309(6) 0.0229(2) Uani 1 1 d . . . . .
H40 H 0.677810 0.855560 0.935218 0.027 Uiso 1 1 calc R U . . .
C41 C 0.57616(11) 0.86632(11) 0.85652(6) 0.0224(2) Uani 1 1 d . . . . .
H41 H 0.510031 0.935988 0.858478 0.027 Uiso 1 1 calc R U . . .
C42 C 0.57255(10) 0.81488(10) 0.80711(6) 0.0198(2) Uani 1 1 d D . . . .
C43 C 0.86742(11) 0.53964(11) 0.85997(6) 0.0230(3) Uani 1 1 d . . . . .
C44 C 0.84483(11) 0.44413(11) 0.87997(7) 0.0252(3) Uani 1 1 d . . . . .
C45 C 0.93996(12) 0.33317(12) 0.89857(7) 0.0301(3) Uani 1 1 d . . . . .
H45 H 0.924777 0.269261 0.910660 0.036 Uiso 1 1 calc R U . . .
C46 C 1.05643(12) 0.31296(12) 0.90001(7) 0.0320(3) Uani 1 1 d . . . . .
C47 C 1.07662(12) 0.40686(13) 0.87846(8) 0.0320(3) Uani 1 1 d . . . . .
H47 H 1.155434 0.394187 0.877423 0.038 Uiso 1 1 calc R U . . .
C48 C 0.98502(11) 0.51980(12) 0.85814(7) 0.0274(3) Uani 1 1 d . . . . .
C49 C 0.72129(11) 0.46012(11) 0.89042(6) 0.0235(3) Uani 1 1 d . . . . .
H49 H 0.664952 0.527935 0.854296 0.028 Uiso 1 1 calc R U . . .
C50 C 0.68867(13) 0.48630(13) 0.95766(7) 0.0314(3) Uani 1 1 d . . . . .
H50A H 0.607493 0.500941 0.962516 0.047 Uiso 1 1 calc R U . . .
H50B H 0.695885 0.554348 0.959391 0.047 Uiso 1 1 calc R U . . .
H50C H 0.741824 0.420318 0.994001 0.047 Uiso 1 1 calc R U . . .
C51 C 0.70458(12) 0.35661(12) 0.88786(7) 0.0280(3) Uani 1 1 d . . . . .
H51A H 0.737102 0.330820 0.848725 0.042 Uiso 1 1 calc R U . . .
H51B H 0.620537 0.378800 0.884805 0.042 Uiso 1 1 calc R U . . .
H51C H 0.745387 0.293932 0.928420 0.042 Uiso 1 1 calc R U . . .
C52 C 1.15998(13) 0.19254(13) 0.92600(8) 0.0356(3) Uani 1 1 d . . . . .
H52 H 1.222528 0.200671 0.948585 0.043 Uiso 1 1 calc R U . . .
C53 C 1.12902(16) 0.11176(15) 0.97783(10) 0.0536(5) Uani 1 1 d . . . . .
H53A H 1.074993 0.094125 0.956147 0.080 Uiso 1 1 calc R U . . .
H53B H 1.091329 0.148986 1.012532 0.080 Uiso 1 1 calc R U . . .
H53C H 1.200899 0.040373 0.998050 0.080 Uiso 1 1 calc R U . . .
C54 C 1.21219(15) 0.13950(14) 0.86922(9) 0.0434(4) Uani 1 1 d . . . . .
H54A H 1.283473 0.066251 0.887109 0.065 Uiso 1 1 calc R U . . .
H54B H 1.231934 0.192130 0.836587 0.065 Uiso 1 1 calc R U . . .
H54C H 1.154712 0.126049 0.847476 0.065 Uiso 1 1 calc R U . . .
C55 C 1.01672(11) 0.61763(12) 0.83913(7) 0.0288(3) Uani 1 1 d . . . . .
H55 H 0.942327 0.691375 0.822331 0.035 Uiso 1 1 calc R U . . .
C56 C 1.07628(13) 0.62586(15) 0.89985(8) 0.0374(3) Uani 1 1 d . . . . .
H56A H 1.025054 0.634170 0.935511 0.056 Uiso 1 1 calc R U . . .
H56B H 1.090250 0.692792 0.886838 0.056 Uiso 1 1 calc R U . . .
H56C H 1.151417 0.555850 0.915844 0.056 Uiso 1 1 calc R U . . .
C57 C 1.09720(12) 0.60456(14) 0.78368(8) 0.0340(3) Uani 1 1 d . . . . .
H57A H 1.175287 0.539699 0.801331 0.051 Uiso 1 1 calc R U . . .
H57B H 1.103868 0.675263 0.767198 0.051 Uiso 1 1 calc R U . . .
H57C H 1.063989 0.590349 0.747009 0.051 Uiso 1 1 calc R U . . .
C58 C 0.4611(3) 0.8608(4) 0.76242(19) 0.0206(4) Uani 0.899(4) 1 d D . P A 1
C59 C 0.3815(3) 0.8179(3) 0.78293(13) 0.0242(5) Uani 0.899(4) 1 d D U P A 1
C60 C 0.27907(19) 0.8578(2) 0.74036(11) 0.0262(5) Uani 0.899(4) 1 d D U P A 1
H60 H 0.225275 0.828984 0.753974 0.031 Uiso 0.899(4) 1 calc R U P A 1
C61 C 0.25330(16) 0.93842(18) 0.67852(10) 0.0251(4) Uani 0.899(4) 1 d D U P A 1
C62 C 0.33232(18) 0.98031(19) 0.66008(10) 0.0245(4) Uani 0.899(4) 1 d D U P A 1
H62 H 0.315623 1.035665 0.618292 0.029 Uiso 0.899(4) 1 calc R U P A 1
C63 C 0.4354(2) 0.9441(3) 0.70067(14) 0.0225(5) Uani 0.899(4) 1 d D U P A 1
C64 C 0.4000(3) 0.7359(3) 0.85172(12) 0.0276(5) Uani 0.899(4) 1 d D U P A 1
H64 H 0.481453 0.709309 0.872117 0.033 Uiso 0.899(4) 1 calc R U P A 1
C65 C 0.3141(5) 0.8002(4) 0.89642(14) 0.0430(9) Uani 0.899(4) 1 d D U P A 1
H65A H 0.324013 0.866661 0.898576 0.064 Uiso 0.899(4) 1 calc R U P A 1
H65B H 0.329902 0.748524 0.941390 0.064 Uiso 0.899(4) 1 calc R U P A 1
H65C H 0.233286 0.826586 0.877893 0.064 Uiso 0.899(4) 1 calc R U P A 1
C66 C 0.3894(4) 0.6293(3) 0.84973(16) 0.0328(7) Uani 0.899(4) 1 d D U P A 1
H66A H 0.310539 0.652758 0.829376 0.049 Uiso 0.899(4) 1 calc R U P A 1
H66B H 0.402568 0.580194 0.895258 0.049 Uiso 0.899(4) 1 calc R U P A 1
H66C H 0.448236 0.586438 0.823273 0.049 Uiso 0.899(4) 1 calc R U P A 1
C67 C 0.14323(14) 0.98002(18) 0.63172(9) 0.0310(4) Uani 0.899(4) 1 d D U P A 1
H67 H 0.134665 1.048508 0.595887 0.037 Uiso 0.899(4) 1 calc R U P A 1
C68 C 0.1544(3) 0.8877(3) 0.59812(16) 0.0532(9) Uani 0.899(4) 1 d D U P A 1
H68A H 0.224352 0.866085 0.574408 0.080 Uiso 0.899(4) 1 calc R U P A 1
H68B H 0.084367 0.918148 0.566349 0.080 Uiso 0.899(4) 1 calc R U P A 1
H68C H 0.161573 0.819886 0.632114 0.080 Uiso 0.899(4) 1 calc R U P A 1
C69 C 0.03218(14) 1.01701(19) 0.66641(10) 0.0433(5) Uani 0.899(4) 1 d D U P A 1
H69A H 0.035388 0.949991 0.699398 0.065 Uiso 0.899(4) 1 calc R U P A 1
H69B H -0.036676 1.050376 0.633295 0.065 Uiso 0.899(4) 1 calc R U P A 1
H69C H 0.026326 1.074503 0.688875 0.065 Uiso 0.899(4) 1 calc R U P A 1
C70 C 0.5140(2) 0.9999(3) 0.68040(14) 0.0253(5) Uani 0.899(4) 1 d D U P A 1
H70 H 0.594506 0.945550 0.704508 0.030 Uiso 0.899(4) 1 calc R U P A 1
C71 C 0.4679(6) 1.1107(4) 0.7028(3) 0.0347(8) Uani 0.899(4) 1 d D U P A 1
H71A H 0.387984 1.164476 0.680824 0.052 Uiso 0.899(4) 1 calc R U P A 1
H71B H 0.519331 1.145932 0.690521 0.052 Uiso 0.899(4) 1 calc R U P A 1
H71C H 0.466939 1.092341 0.751280 0.052 Uiso 0.899(4) 1 calc R U P A 1
C72 C 0.5248(3) 1.0261(3) 0.60540(14) 0.0317(6) Uani 0.899(4) 1 d D U P A 1
H72A H 0.550733 0.955774 0.591062 0.047 Uiso 0.899(4) 1 calc R U P A 1
H72B H 0.582255 1.054754 0.596321 0.047 Uiso 0.899(4) 1 calc R U P A 1
H72C H 0.448123 1.084665 0.580876 0.047 Uiso 0.899(4) 1 calc R U P A 1
C67A C 0.1335(11) 0.9434(12) 0.6479(7) 0.028(2) Uani 0.101(4) 1 d D U P A 2
H67A H 0.094648 0.897875 0.671261 0.033 Uiso 0.101(4) 1 calc R U P A 2
C69A C 0.1703(19) 0.9118(17) 0.5813(8) 0.027(4) Uani 0.101(4) 1 d D U P A 2
H69D H 0.099742 0.936154 0.551354 0.040 Uiso 0.101(4) 1 calc R U P A 2
H69E H 0.219612 0.828459 0.590468 0.040 Uiso 0.101(4) 1 calc R U P A 2
H69F H 0.214511 0.951074 0.560082 0.040 Uiso 0.101(4) 1 calc R U P A 2
C68A C 0.0470(11) 1.0709(11) 0.6327(7) 0.030(3) Uani 0.101(4) 1 d D U P A 2
H68D H 0.045372 1.097222 0.672637 0.045 Uiso 0.101(4) 1 calc R U P A 2
H68E H -0.031620 1.083379 0.619179 0.045 Uiso 0.101(4) 1 calc R U P A 2
H68F H 0.071527 1.114131 0.596444 0.045 Uiso 0.101(4) 1 calc R U P A 2
C64A C 0.405(3) 0.729(2) 0.8634(11) 0.022(2) Uani 0.101(4) 1 d D U P A 2
H64A H 0.487223 0.707426 0.880489 0.026 Uiso 0.101(4) 1 calc R U P A 2
C65A C 0.322(3) 0.788(3) 0.9111(13) 0.027(3) Uani 0.101(4) 1 d D U P A 2
H65D H 0.240899 0.812216 0.894632 0.040 Uiso 0.101(4) 1 calc R U P A 2
H65E H 0.329763 0.855689 0.913511 0.040 Uiso 0.101(4) 1 calc R U P A 2
H65F H 0.342702 0.734156 0.955660 0.040 Uiso 0.101(4) 1 calc R U P A 2
C66A C 0.399(3) 0.617(2) 0.8664(13) 0.018(3) Uani 0.101(4) 1 d D U P A 2
H66D H 0.423730 0.566934 0.912106 0.028 Uiso 0.101(4) 1 calc R U P A 2
H66E H 0.451054 0.577571 0.836229 0.028 Uiso 0.101(4) 1 calc R U P A 2
H66F H 0.317984 0.636053 0.852769 0.028 Uiso 0.101(4) 1 calc R U P A 2
C59A C 0.377(2) 0.807(3) 0.7940(11) 0.018(2) Uani 0.101(4) 1 d D U P A 2
C60A C 0.2726(17) 0.8372(19) 0.7551(9) 0.019(2) Uani 0.101(4) 1 d D U P A 2
H60A H 0.222907 0.804824 0.771800 0.023 Uiso 0.101(4) 1 calc R U P A 2
C61A C 0.2437(14) 0.9135(15) 0.6929(8) 0.0196(18) Uani 0.101(4) 1 d D U P A 2
C62A C 0.3133(16) 0.9641(18) 0.6693(10) 0.019(2) Uani 0.101(4) 1 d D U P A 2
H62A H 0.287969 1.021586 0.627807 0.022 Uiso 0.101(4) 1 calc R U P A 2
C63A C 0.421(2) 0.933(3) 0.7052(13) 0.017(2) Uani 0.101(4) 1 d D U P A 2
C70A C 0.493(2) 0.991(2) 0.6821(12) 0.018(2) Uani 0.101(4) 1 d D U P A 2
H70A H 0.576634 0.935124 0.700999 0.021 Uiso 0.101(4) 1 calc R U P A 2
C71A C 0.459(5) 1.097(3) 0.709(2) 0.023(4) Uani 0.101(4) 1 d D U P A 2
H71D H 0.384429 1.160648 0.685482 0.034 Uiso 0.101(4) 1 calc R U P A 2
H71E H 0.520714 1.121434 0.702829 0.034 Uiso 0.101(4) 1 calc R U P A 2
H71F H 0.451807 1.076921 0.757101 0.034 Uiso 0.101(4) 1 calc R U P A 2
C72A C 0.493(2) 1.029(3) 0.6062(12) 0.021(3) Uani 0.101(4) 1 d D U P A 2
H72D H 0.525921 0.961570 0.588879 0.032 Uiso 0.101(4) 1 calc R U P A 2
H72E H 0.539986 1.069589 0.595968 0.032 Uiso 0.101(4) 1 calc R U P A 2
H72F H 0.411702 1.081112 0.585288 0.032 Uiso 0.101(4) 1 calc R U P A 2
C58A C 0.456(3) 0.848(4) 0.7675(17) 0.0206(4) Uani 0.101(4) 1 d D . P A 2

loop_
_atom_site_aniso_label
_atom_site_aniso_U_11
_atom_site_aniso_U_22
_atom_site_aniso_U_33
_atom_site_aniso_U_23
_atom_site_aniso_U_13
_atom_site_aniso_U_12
Sc1 0.01840(12) 0.02513(12) 0.02308(12) -0.01291(9) 0.00595(8) -0.00959(9)
N1 0.0229(5) 0.0259(5) 0.0204(5) -0.0113(4) 0.0064(4) -0.0113(4)
N2 0.0194(5) 0.0238(5) 0.0215(5) -0.0111(4) 0.0027(4) -0.0076(4)
C1 0.0149(5) 0.0218(5) 0.0219(6) -0.0105(5) 0.0031(4) -0.0055(5)
C2 0.0142(5) 0.0239(6) 0.0226(6) -0.0088(5) 0.0033(4) -0.0060(5)
C3 0.0180(5) 0.0299(6) 0.0215(6) -0.0117(5) 0.0051(4) -0.0082(5)
C4 0.0209(6) 0.0306(6) 0.0250(6) -0.0163(5) 0.0048(5) -0.0096(5)
C5 0.0184(6) 0.0259(6) 0.0272(6) -0.0130(5) 0.0037(5) -0.0090(5)
C6 0.0164(5) 0.0227(6) 0.0224(6) -0.0094(5) 0.0031(4) -0.0063(5)
C7 0.0192(6) 0.0275(6) 0.0189(5) -0.0102(5) 0.0058(4) -0.0105(5)
C8 0.0193(6) 0.0258(6) 0.0207(6) -0.0091(5) 0.0045(4) -0.0094(5)
C9 0.0233(6) 0.0273(6) 0.0244(6) -0.0103(5) 0.0061(5) -0.0120(5)
C10 0.0250(6) 0.0324(7) 0.0246(6) -0.0116(5) 0.0065(5) -0.0155(6)
C11 0.0211(6) 0.0351(7) 0.0282(6) -0.0139(5) 0.0051(5) -0.0142(6)
C12 0.0191(6) 0.0293(6) 0.0223(6) -0.0106(5) 0.0061(5) -0.0102(5)
C13 0.0196(6) 0.0261(6) 0.0252(6) -0.0093(5) 0.0024(5) -0.0088(5)
C14 0.0207(6) 0.0294(7) 0.0309(7) -0.0108(5) 0.0023(5) -0.0070(5)
C15 0.0279(7) 0.0341(7) 0.0265(7) -0.0117(5) -0.0016(5) -0.0082(6)
C16 0.0288(7) 0.0359(7) 0.0337(7) -0.0127(6) 0.0051(5) -0.0195(6)
C17 0.0387(8) 0.0436(9) 0.0486(9) -0.0237(7) 0.0073(7) -0.0226(7)
C18 0.0584(11) 0.0541(10) 0.0424(9) -0.0065(8) 0.0041(8) -0.0406(9)
C19 0.0180(6) 0.0310(7) 0.0330(7) -0.0129(5) 0.0038(5) -0.0084(5)
C20 0.0332(8) 0.0384(8) 0.0361(8) -0.0096(6) 0.0008(6) -0.0044(7)
C21 0.0270(7) 0.0400(8) 0.0423(8) -0.0201(7) 0.0129(6) -0.0108(6)
C22 0.0206(6) 0.0251(6) 0.0238(6) -0.0126(5) 0.0057(5) -0.0117(5)
C23 0.0216(6) 0.0271(6) 0.0258(6) -0.0132(5) 0.0057(5) -0.0102(5)
C24 0.0216(6) 0.0310(7) 0.0292(7) -0.0152(5) 0.0079(5) -0.0112(5)
C25 0.0282(6) 0.0298(6) 0.0277(6) -0.0157(5) 0.0098(5) -0.0167(6)
C26 0.0275(6) 0.0265(6) 0.0256(6) -0.0097(5) 0.0053(5) -0.0131(5)
C27 0.0223(6) 0.0251(6) 0.0257(6) -0.0116(5) 0.0050(5) -0.0114(5)
C28 0.0211(6) 0.0337(7) 0.0268(6) -0.0113(5) 0.0069(5) -0.0062(5)
C29 0.0311(7) 0.0307(7) 0.0425(8) -0.0086(6) 0.0049(6) -0.0082(6)
C30 0.0277(7) 0.0459(8) 0.0301(7) -0.0153(6) 0.0016(6) -0.0096(6)
C31 0.0343(7) 0.0348(7) 0.0337(7) -0.0173(6) 0.0157(6) -0.0199(6)
C32 0.0749(14) 0.0337(8) 0.0513(11) -0.0052(8) 0.0408(10) -0.0070(9)
C33 0.0397(8) 0.0338(7) 0.0330(7) -0.0151(6) 0.0167(6) -0.0165(6)
C34 0.0230(6) 0.0264(6) 0.0278(6) -0.0085(5) 0.0049(5) -0.0071(5)
C35 0.0250(7) 0.0478(10) 0.0741(12) -0.0327(9) -0.0006(7) -0.0077(7)
C36 0.0397(8) 0.0305(7) 0.0546(10) -0.0181(7) 0.0174(7) -0.0130(7)
C37 0.0186(5) 0.0202(5) 0.0205(5) -0.0085(4) 0.0050(4) -0.0100(5)
C38 0.0164(5) 0.0214(6) 0.0234(6) -0.0092(5) 0.0045(4) -0.0078(5)
C39 0.0192(6) 0.0250(6) 0.0233(6) -0.0089(5) 0.0014(4) -0.0102(5)
C40 0.0236(6) 0.0253(6) 0.0236(6) -0.0134(5) 0.0054(5) -0.0114(5)
C41 0.0206(6) 0.0210(6) 0.0261(6) -0.0113(5) 0.0055(5) -0.0078(5)
C42 0.0179(5) 0.0197(5) 0.0223(6) -0.0074(4) 0.0038(4) -0.0084(5)
C43 0.0186(6) 0.0230(6) 0.0259(6) -0.0103(5) 0.0013(5) -0.0067(5)
C44 0.0225(6) 0.0251(6) 0.0262(6) -0.0103(5) 0.0024(5) -0.0080(5)
C45 0.0278(7) 0.0244(6) 0.0352(7) -0.0096(5) 0.0027(5) -0.0091(6)
C46 0.0252(7) 0.0292(7) 0.0344(7) -0.0109(6) 0.0008(5) -0.0057(6)
C47 0.0199(6) 0.0322(7) 0.0403(8) -0.0125(6) 0.0025(5) -0.0080(6)
C48 0.0201(6) 0.0283(6) 0.0330(7) -0.0126(5) 0.0021(5) -0.0085(5)
C49 0.0225(6) 0.0229(6) 0.0252(6) -0.0087(5) 0.0036(5) -0.0098(5)
C50 0.0344(7) 0.0362(7) 0.0297(7) -0.0159(6) 0.0092(6) -0.0184(6)
C51 0.0306(7) 0.0279(6) 0.0278(6) -0.0088(5) 0.0028(5) -0.0149(6)
C52 0.0273(7) 0.0311(7) 0.0395(8) -0.0086(6) -0.0028(6) -0.0068(6)
C53 0.0374(9) 0.0354(9) 0.0591(11) 0.0067(8) 0.0003(8) -0.0028(7)
C54 0.0349(8) 0.0325(8) 0.0492(9) -0.0155(7) -0.0029(7) -0.0023(7)
C55 0.0191(6) 0.0308(7) 0.0383(7) -0.0137(6) 0.0031(5) -0.0111(5)
C56 0.0282(7) 0.0460(9) 0.0448(9) -0.0218(7) 0.0051(6) -0.0184(7)
C57 0.0234(6) 0.0401(8) 0.0413(8) -0.0158(6) 0.0063(6) -0.0149(6)
C58 0.0183(7) 0.0185(15) 0.0243(9) -0.0099(6) 0.0026(7) -0.0060(5)
C59 0.0213(7) 0.0244(10) 0.0266(10) -0.0096(8) 0.0039(7) -0.0093(6)
C60 0.0215(7) 0.0300(11) 0.0289(10) -0.0087(7) 0.0045(7) -0.0133(7)
C61 0.0187(7) 0.0270(9) 0.0265(8) -0.0106(6) 0.0028(6) -0.0066(6)
C62 0.0196(8) 0.0237(9) 0.0244(8) -0.0063(6) 0.0027(6) -0.0056(6)
C63 0.0198(10) 0.0204(10) 0.0255(8) -0.0092(6) 0.0038(7) -0.0064(6)
C64 0.0253(9) 0.0318(9) 0.0276(11) -0.0063(8) 0.0015(8) -0.0158(7)
C65 0.0592(18) 0.0401(13) 0.0291(15) -0.0104(12) 0.0132(15) -0.0226(12)
C66 0.0341(13) 0.0330(10) 0.0325(16) -0.0057(10) 0.0003(12) -0.0182(9)
C67 0.0199(7) 0.0377(9) 0.0303(8) -0.0073(7) 0.0007(6) -0.0100(7)
C68 0.0271(11) 0.071(2) 0.0622(17) -0.0397(16) -0.0051(11) -0.0126(12)
C69 0.0196(7) 0.0552(12) 0.0408(10) -0.0085(9) 0.0035(7) -0.0081(8)
C70 0.0222(11) 0.0246(9) 0.0274(7) -0.0055(6) 0.0024(7) -0.0103(7)
C71 0.0383(15) 0.0325(17) 0.0402(15) -0.0141(14) 0.0080(10) -0.0204(12)
C72 0.0330(16) 0.0322(10) 0.0302(8) -0.0062(7) 0.0061(9) -0.0168(13)
C67A 0.016(3) 0.032(4) 0.037(3) -0.012(3) -0.007(3) -0.012(3)
C69A 0.017(6) 0.022(6) 0.037(4) -0.010(4) -0.014(4) -0.003(5)
C68A 0.021(4) 0.034(4) 0.030(6) -0.011(4) -0.001(4) -0.008(3)
C64A 0.024(4) 0.023(4) 0.025(3) -0.012(3) 0.002(3) -0.013(3)
C65A 0.032(6) 0.025(6) 0.023(5) -0.014(5) 0.001(5) -0.009(5)
C66A 0.018(7) 0.023(4) 0.021(8) -0.013(4) 0.001(6) -0.011(5)
C59A 0.013(3) 0.022(4) 0.026(3) -0.012(3) 0.002(3) -0.012(3)
C60A 0.012(3) 0.023(4) 0.027(3) -0.009(3) 0.002(3) -0.011(3)
C61A 0.015(3) 0.024(3) 0.027(3) -0.008(2) 0.000(2) -0.014(2)
C62A 0.014(3) 0.021(3) 0.025(3) -0.007(3) 0.001(3) -0.011(3)
C63A 0.015(3) 0.015(4) 0.028(4) -0.009(3) 0.002(3) -0.012(3)
C70A 0.014(4) 0.012(3) 0.029(4) -0.005(3) 0.000(3) -0.009(3)
C71A 0.028(8) 0.014(5) 0.035(6) -0.006(5) 0.002(6) -0.017(5)
C72A 0.018(8) 0.014(6) 0.031(4) -0.003(3) 0.003(4) -0.008(6)
C58A 0.0183(7) 0.0185(15) 0.0243(9) -0.0099(6) 0.0026(7) -0.0060(5)

loop_
_atom_type_symbol
_atom_type_description
_atom_type_scat_dispersion_real
_atom_type_scat_dispersion_imag
_atom_type_scat_source
C C 0.0181 0.0091 'International Tables Vol C Tables 4.2.6.8 and 6.1.1.4'
H H 0.0000 0.0000 'International Tables Vol C Tables 4.2.6.8 and 6.1.1.4'
N N 0.0311 0.0180 'International Tables Vol C Tables 4.2.6.8 and 6.1.1.4'
Sc Sc 0.3119 1.5331 'International Tables Vol C Tables 4.2.6.8 and 6.1.1.4'

loop_
_exptl_crystal_face_index_h
_exptl_crystal_face_index_k
_exptl_crystal_face_index_l
_exptl_crystal_face_perp_dist
1 0 13 0.0256
-1 0 -13 0.0156
-7 -8 0 0.0425
7 7 0 0.0538
-6 2 7 0.0452
4 -4 -8 0.0228
4 9 4 0.0425

loop_
_geom_angle_atom_site_label_1
_geom_angle_atom_site_label_2
_geom_angle_atom_site_label_3
_geom_angle
_geom_angle_site_symmetry_1
_geom_angle_site_symmetry_3
_geom_angle_publ_flag
N1 Sc1 C7 70.07(4) . . ?
N1 Sc1 C8 85.65(4) . . ?
N1 Sc1 C9 118.78(4) . . ?
N1 Sc1 C10 137.54(4) . . ?
N1 Sc1 C11 118.81(4) . . ?
N1 Sc1 C12 87.04(4) . . ?
N2 Sc1 N1 106.49(4) . . ?
N2 Sc1 C7 142.65(4) . . ?
N2 Sc1 C8 109.20(4) . . ?
N2 Sc1 C9 96.74(4) . . ?
N2 Sc1 C10 106.55(4) . . ?
N2 Sc1 C11 134.25(5) . . ?
N2 Sc1 C12 162.26(4) . . ?
C7 Sc1 C9 58.29(4) . . ?
C7 Sc1 C10 67.47(4) . . ?
C7 Sc1 C11 58.01(4) . . ?
C7 Sc1 C12 31.80(4) . . ?
C8 Sc1 C7 34.84(4) . . ?
C8 Sc1 C9 33.15(4) . . ?
C8 Sc1 C10 58.61(4) . . ?
C8 Sc1 C11 70.24(4) . . ?
C8 Sc1 C12 59.46(4) . . ?
C9 Sc1 C10 31.13(4) . . ?
C9 Sc1 C12 66.23(4) . . ?
C11 Sc1 C9 56.82(4) . . ?
C11 Sc1 C10 31.97(4) . . ?
C11 Sc1 C12 32.14(4) . . ?
C12 Sc1 C10 56.35(4) . . ?
Sc1 N1 H1 120.1(11) . . ?
C1 N1 Sc1 127.86(9) . . ?
C1 N1 H1 110.9(11) . . ?
Sc1 N2 H2 109.1(10) . . ?
C37 N2 Sc1 140.64(9) . . ?
C37 N2 H2 109.6(10) . . ?
N1 C1 C2 116.89(11) . . ?
N1 C1 C6 124.67(11) . . ?
C6 C1 C2 118.44(11) . . ?
C1 C2 C7 113.62(10) . . ?
C3 C2 C1 120.80(12) . . ?
C3 C2 C7 125.57(11) . . ?
C2 C3 H3 119.8 . . ?
C2 C3 C4 120.47(12) . . ?
C4 C3 H3 119.8 . . ?
C3 C4 H4 120.5 . . ?
C3 C4 C5 119.04(11) . . ?
C5 C4 H4 120.5 . . ?
C4 C5 H5 119.1 . . ?
C4 C5 C6 121.89(12) . . ?
C6 C5 H5 119.1 . . ?
C1 C6 C22 119.38(10) . . ?
C5 C6 C1 119.18(11) . . ?
C5 C6 C22 121.43(11) . . ?
C2 C7 Sc1 111.33(8) . . ?
C8 C7 Sc1 68.91(6) . . ?
C8 C7 C2 117.61(10) . . ?
C12 C7 Sc1 78.40(7) . . ?
C12 C7 C2 120.59(11) . . ?
C12 C7 C8 120.16(11) . . ?
C7 C8 Sc1 76.25(7) . . ?
C7 C8 C13 119.68(11) . . ?
C9 C8 Sc1 79.49(7) . . ?
C9 C8 C7 116.77(11) . . ?
C9 C8 C13 122.01(11) . . ?
C13 C8 Sc1 125.58(8) . . ?
Sc1 C9 H9 118.0 . . ?
C8 C9 Sc1 67.36(7) . . ?
C8 C9 H9 118.0 . . ?
C10 C9 Sc1 77.73(8) . . ?
C10 C9 C8 122.86(12) . . ?
C10 C9 H9 118.0 . . ?
C9 C10 Sc1 71.14(8) . . ?
C9 C10 C11 118.42(12) . . ?
C9 C10 C16 121.42(12) . . ?
C11 C10 Sc1 70.59(8) . . ?
C11 C10 C16 120.15(12) . . ?
C16 C10 Sc1 131.04(9) . . ?
Sc1 C11 H11 120.0 . . ?
C10 C11 Sc1 77.44(8) . . ?
C10 C11 H11 120.0 . . ?
C12 C11 Sc1 76.12(7) . . ?
C12 C11 C10 120.02(12) . . ?
C12 C11 H11 120.0 . . ?
C7 C12 Sc1 69.80(7) . . ?
C7 C12 C11 119.72(12) . . ?
C7 C12 C19 121.18(12) . . ?
C11 C12 Sc1 71.74(7) . . ?
C11 C12 C19 119.04(11) . . ?
C19 C12 Sc1 128.70(9) . . ?
C8 C13 H13 107.6 . . ?
C8 C13 C14 113.74(11) . . ?
C8 C13 C15 110.01(10) . . ?
C14 C13 H13 107.6 . . ?
C14 C13 C15 110.00(11) . . ?
C15 C13 H13 107.6 . . ?
C13 C14 H14A 109.5 . . ?
C13 C14 H14B 109.5 . . ?
C13 C14 H14C 109.5 . . ?
H14A C14 H14B 109.5 . . ?
H14A C14 H14C 109.5 . . ?
H14B C14 H14C 109.5 . . ?
C13 C15 H15A 109.5 . . ?
C13 C15 H15B 109.5 . . ?
C13 C15 H15C 109.5 . . ?
H15A C15 H15B 109.5 . . ?
H15A C15 H15C 109.5 . . ?
H15B C15 H15C 109.5 . . ?
C10 C16 H16 107.6 . . ?
C10 C16 C17 112.78(12) . . ?
C10 C16 C18 110.33(12) . . ?
C17 C16 H16 107.6 . . ?
C17 C16 C18 110.76(14) . . ?
C18 C16 H16 107.6 . . ?
C16 C17 H17A 109.5 . . ?
C16 C17 H17B 109.5 . . ?
C16 C17 H17C 109.5 . . ?
H17A C17 H17B 109.5 . . ?
H17A C17 H17C 109.5 . . ?
H17B C17 H17C 109.5 . . ?
C16 C18 H18A 109.5 . . ?
C16 C18 H18B 109.5 . . ?
C16 C18 H18C 109.5 . . ?
H18A C18 H18B 109.5 . . ?
H18A C18 H18C 109.5 . . ?
H18B C18 H18C 109.5 . . ?
C12 C19 H19 107.8 . . ?
C12 C19 C20 112.44(11) . . ?
C12 C19 C21 109.52(12) . . ?
C20 C19 H19 107.8 . . ?
C21 C19 H19 107.8 . . ?
C21 C19 C20 111.20(12) . . ?
C19 C20 H20A 109.5 . . ?
C19 C20 H20B 109.5 . . ?
C19 C20 H20C 109.5 . . ?
H20A C20 H20B 109.5 . . ?
H20A C20 H20C 109.5 . . ?
H20B C20 H20C 109.5 . . ?
C19 C21 H21A 109.5 . . ?
C19 C21 H21B 109.5 . . ?
C19 C21 H21C 109.5 . . ?
H21A C21 H21B 109.5 . . ?
H21A C21 H21C 109.5 . . ?
H21B C21 H21C 109.5 . . ?
C23 C22 C6 119.55(11) . . ?
C27 C22 C6 121.01(11) . . ?
C27 C22 C23 119.44(12) . . ?
C22 C23 C28 122.16(11) . . ?
C24 C23 C22 118.75(12) . . ?
C24 C23 C28 119.07(11) . . ?
C23 C24 H24 118.7 . . ?
C25 C24 C23 122.66(12) . . ?
C25 C24 H24 118.7 . . ?
C24 C25 C26 117.68(12) . . ?
C24 C25 C31 119.33(12) . . ?
C26 C25 C31 122.98(13) . . ?
C25 C26 H26 119.0 . . ?
C25 C26 C27 121.93(13) . . ?
C27 C26 H26 119.0 . . ?
C22 C27 C34 121.45(11) . . ?
C26 C27 C22 119.47(12) . . ?
C26 C27 C34 119.07(12) . . ?
C23 C28 H28 107.9 . . ?
C23 C28 C29 111.92(12) . . ?
C23 C28 C30 111.69(12) . . ?
C29 C28 H28 107.9 . . ?
C29 C28 C30 109.41(12) . . ?
C30 C28 H28 107.9 . . ?
C28 C29 H29A 109.5 . . ?
C28 C29 H29B 109.5 . . ?
C28 C29 H29C 109.5 . . ?
H29A C29 H29B 109.5 . . ?
H29A C29 H29C 109.5 . . ?
H29B C29 H29C 109.5 . . ?
C28 C30 H30A 109.5 . . ?
C28 C30 H30B 109.5 . . ?
C28 C30 H30C 109.5 . . ?
H30A C30 H30B 109.5 . . ?
H30A C30 H30C 109.5 . . ?
H30B C30 H30C 109.5 . . ?
C25 C31 H31 107.4 . . ?
C32 C31 C25 113.56(12) . . ?
C32 C31 H31 107.4 . . ?
C32 C31 C33 108.97(14) . . ?
C33 C31 C25 111.96(12) . . ?
C33 C31 H31 107.4 . . ?
C31 C32 H32A 109.5 . . ?
C31 C32 H32B 109.5 . . ?
C31 C32 H32C 109.5 . . ?
H32A C32 H32B 109.5 . . ?
H32A C32 H32C 109.5 . . ?
H32B C32 H32C 109.5 . . ?
C31 C33 H33A 109.5 . . ?
C31 C33 H33B 109.5 . . ?
C31 C33 H33C 109.5 . . ?
H33A C33 H33B 109.5 . . ?
H33A C33 H33C 109.5 . . ?
H33B C33 H33C 109.5 . . ?
C27 C34 H34 107.5 . . ?
C27 C34 C35 111.36(11) . . ?
C35 C34 H34 107.5 . . ?
C36 C34 C27 112.29(12) . . ?
C36 C34 H34 107.5 . . ?
C36 C34 C35 110.38(14) . . ?
C34 C35 H35A 109.5 . . ?
C34 C35 H35B 109.5 . . ?
C34 C35 H35C 109.5 . . ?
H35A C35 H35B 109.5 . . ?
H35A C35 H35C 109.5 . . ?
H35B C35 H35C 109.5 . . ?
C34 C36 H36A 109.5 . . ?
C34 C36 H36B 109.5 . . ?
C34 C36 H36C 109.5 . . ?
H36A C36 H36B 109.5 . . ?
H36A C36 H36C 109.5 . . ?
H36B C36 H36C 109.5 . . ?
N2 C37 C38 120.26(10) . . ?
N2 C37 C42 121.72(11) . . ?
C38 C37 C42 117.96(10) . . ?
C37 C38 C43 122.35(11) . . ?
C39 C38 C37 119.74(11) . . ?
C39 C38 C43 117.68(11) . . ?
C38 C39 H39 119.1 . . ?
C40 C39 C38 121.70(11) . . ?
C40 C39 H39 119.1 . . ?
C39 C40 H40 120.6 . . ?
C41 C40 C39 118.73(11) . . ?
C41 C40 H40 120.6 . . ?
C40 C41 H41 119.4 . . ?
C40 C41 C42 121.30(11) . . ?
C42 C41 H41 119.4 . . ?
C37 C42 C58 119.4(3) . . ?
C37 C42 C58A 117(3) . . ?
C41 C42 C37 119.99(11) . . ?
C41 C42 C58 120.5(3) . . ?
C41 C42 C58A 122(3) . . ?
C44 C43 C38 119.42(11) . . ?
C48 C43 C38 120.52(11) . . ?
C48 C43 C44 119.20(11) . . ?
C43 C44 C49 121.54(11) . . ?
C45 C44 C43 118.86(12) . . ?
C45 C44 C49 119.09(12) . . ?
C44 C45 H45 118.8 . . ?
C46 C45 C44 122.34(13) . . ?
C46 C45 H45 118.8 . . ?
C45 C46 C52 122.22(14) . . ?
C47 C46 C45 117.88(13) . . ?
C47 C46 C52 119.88(13) . . ?
C46 C47 H47 118.8 . . ?
C46 C47 C48 122.32(13) . . ?
C48 C47 H47 118.8 . . ?
C43 C48 C55 122.39(12) . . ?
C47 C48 C43 119.28(13) . . ?
C47 C48 C55 118.21(12) . . ?
C44 C49 H49 107.9 . . ?
C44 C49 C50 110.36(11) . . ?
C44 C49 C51 114.09(11) . . ?
C50 C49 H49 107.9 . . ?
C51 C49 H49 107.9 . . ?
C51 C49 C50 108.43(11) . . ?
C49 C50 H50A 109.5 . . ?
C49 C50 H50B 109.5 . . ?
C49 C50 H50C 109.5 . . ?
H50A C50 H50B 109.5 . . ?
H50A C50 H50C 109.5 . . ?
H50B C50 H50C 109.5 . . ?
C49 C51 H51A 109.5 . . ?
C49 C51 H51B 109.5 . . ?
C49 C51 H51C 109.5 . . ?
H51A C51 H51B 109.5 . . ?
H51A C51 H51C 109.5 . . ?
H51B C51 H51C 109.5 . . ?
C46 C52 H52 107.1 . . ?
C46 C52 C53 112.93(13) . . ?
C53 C52 H52 107.1 . . ?
C54 C52 C46 111.62(13) . . ?
C54 C52 H52 107.1 . . ?
C54 C52 C53 110.51(15) . . ?
C52 C53 H53A 109.5 . . ?
C52 C53 H53B 109.5 . . ?
C52 C53 H53C 109.5 . . ?
H53A C53 H53B 109.5 . . ?
H53A C53 H53C 109.5 . . ?
H53B C53 H53C 109.5 . . ?
C52 C54 H54A 109.5 . . ?
C52 C54 H54B 109.5 . . ?
C52 C54 H54C 109.5 . . ?
H54A C54 H54B 109.5 . . ?
H54A C54 H54C 109.5 . . ?
H54B C54 H54C 109.5 . . ?
C48 C55 H55 108.1 . . ?
C48 C55 C56 111.41(12) . . ?
C48 C55 C57 111.90(12) . . ?
C56 C55 H55 108.1 . . ?
C57 C55 H55 108.1 . . ?
C57 C55 C56 109.20(11) . . ?
C55 C56 H56A 109.5 . . ?
C55 C56 H56B 109.5 . . ?
C55 C56 H56C 109.5 . . ?
H56A C56 H56B 109.5 . . ?
H56A C56 H56C 109.5 . . ?
H56B C56 H56C 109.5 . . ?
C55 C57 H57A 109.5 . . ?
C55 C57 H57B 109.5 . . ?
C55 C57 H57C 109.5 . . ?
H57A C57 H57B 109.5 . . ?
H57A C57 H57C 109.5 . . ?
H57B C57 H57C 109.5 . . ?
C59 C58 C42 118.44(18) . . ?
C63 C58 C42 121.62(17) . . ?
C63 C58 C59 119.93(19) . . ?
C58 C59 C64 121.9(2) . . ?
C60 C59 C58 118.66(19) . . ?
C60 C59 C64 119.36(19) . . ?
C59 C60 H60 118.9 . . ?
C61 C60 C59 122.19(17) . . ?
C61 C60 H60 118.9 . . ?
C60 C61 C67 122.19(16) . . ?
C62 C61 C60 117.89(15) . . ?
C62 C61 C67 119.92(16) . . ?
C61 C62 H62 118.8 . . ?
C61 C62 C63 122.38(16) . . ?
C63 C62 H62 118.8 . . ?
C58 C63 C70 120.88(18) . . ?
C62 C63 C58 118.92(18) . . ?
C62 C63 C70 120.07(16) . . ?
C59 C64 H64 107.6 . . ?
C59 C64 C65 109.8(2) . . ?
C59 C64 C66 113.54(19) . . ?
C65 C64 H64 107.6 . . ?
C66 C64 H64 107.6 . . ?
C66 C64 C65 110.4(3) . . ?
C64 C65 H65A 109.5 . . ?
C64 C65 H65B 109.5 . . ?
C64 C65 H65C 109.5 . . ?
H65A C65 H65B 109.5 . . ?
H65A C65 H65C 109.5 . . ?
H65B C65 H65C 109.5 . . ?
C64 C66 H66A 109.5 . . ?
C64 C66 H66B 109.5 . . ?
C64 C66 H66C 109.5 . . ?
H66A C66 H66B 109.5 . . ?
H66A C66 H66C 109.5 . . ?
H66B C66 H66C 109.5 . . ?
C61 C67 H67 107.7 . . ?
C61 C67 C68 111.06(18) . . ?
C61 C67 C69 112.81(15) . . ?
C68 C67 H67 107.7 . . ?
C69 C67 H67 107.7 . . ?
C69 C67 C68 109.6(2) . . ?
C67 C68 H68A 109.5 . . ?
C67 C68 H68B 109.5 . . ?
C67 C68 H68C 109.5 . . ?
H68A C68 H68B 109.5 . . ?
H68A C68 H68C 109.5 . . ?
H68B C68 H68C 109.5 . . ?
C67 C69 H69A 109.5 . . ?
C67 C69 H69B 109.5 . . ?
C67 C69 H69C 109.5 . . ?
H69A C69 H69B 109.5 . . ?
H69A C69 H69C 109.5 . . ?
H69B C69 H69C 109.5 . . ?
C63 C70 H70 107.9 . . ?
C63 C70 C71 109.4(2) . . ?
C63 C70 C72 113.59(18) . . ?
C71 C70 H70 107.9 . . ?
C72 C70 H70 107.9 . . ?
C72 C70 C71 109.9(2) . . ?
C70 C71 H71A 109.5 . . ?
C70 C71 H71B 109.5 . . ?
C70 C71 H71C 109.5 . . ?
H71A C71 H71B 109.5 . . ?
H71A C71 H71C 109.5 . . ?
H71B C71 H71C 109.5 . . ?
C70 C72 H72A 109.5 . . ?
C70 C72 H72B 109.5 . . ?
C70 C72 H72C 109.5 . . ?
H72A C72 H72B 109.5 . . ?
H72A C72 H72C 109.5 . . ?
H72B C72 H72C 109.5 . . ?
C69A C67A H67A 109.1 . . ?
C68A C67A H67A 109.1 . . ?
C68A C67A C69A 109.2(13) . . ?
C68A C67A C61A 110.9(11) . . ?
C61A C67A H67A 109.1 . . ?
C61A C67A C69A 109.5(12) . . ?
C67A C69A H69D 109.5 . . ?
C67A C69A H69E 109.5 . . ?
C67A C69A H69F 109.5 . . ?
H69D C69A H69E 109.5 . . ?
H69D C69A H69F 109.5 . . ?
H69E C69A H69F 109.5 . . ?
C67A C68A H68D 109.5 . . ?
C67A C68A H68E 109.5 . . ?
C67A C68A H68F 109.5 . . ?
H68D C68A H68E 109.5 . . ?
H68D C68A H68F 109.5 . . ?
H68E C68A H68F 109.5 . . ?
C65A C64A H64A 108.0 . . ?
C65A C64A C66A 107.6(17) . . ?
C66A C64A H64A 108.0 . . ?
C59A C64A H64A 108.0 . . ?
C59A C64A C65A 112.0(16) . . ?
C59A C64A C66A 113.0(15) . . ?
C64A C65A H65D 109.5 . . ?
C64A C65A H65E 109.5 . . ?
C64A C65A H65F 109.5 . . ?
H65D C65A H65E 109.5 . . ?
H65D C65A H65F 109.5 . . ?
H65E C65A H65F 109.5 . . ?
C64A C66A H66D 109.5 . . ?
C64A C66A H66E 109.5 . . ?
C64A C66A H66F 109.5 . . ?
H66D C66A H66E 109.5 . . ?
H66D C66A H66F 109.5 . . ?
H66E C66A H66F 109.5 . . ?
C60A C59A C64A 119.1(14) . . ?
C58A C59A C64A 120.4(16) . . ?
C58A C59A C60A 120.5(16) . . ?
C59A C60A H60A 120.4 . . ?
C61A C60A C59A 119.2(16) . . ?
C61A C60A H60A 120.4 . . ?
C60A C61A C67A 120.5(12) . . ?
C60A C61A C62A 120.7(13) . . ?
C62A C61A C67A 118.8(12) . . ?
C61A C62A H62A 119.1 . . ?
C61A C62A C63A 121.7(16) . . ?
C63A C62A H62A 119.1 . . ?
C62A C63A C70A 122.1(14) . . ?
C62A C63A C58A 118.1(16) . . ?
C58A C63A C70A 119.6(15) . . ?
C63A C70A H70A 106.8 . . ?
C63A C70A C71A 112.3(16) . . ?
C63A C70A C72A 115.6(14) . . ?
C71A C70A H70A 106.8 . . ?
C72A C70A H70A 106.8 . . ?
C72A C70A C71A 108.2(17) . . ?
C70A C71A H71D 109.5 . . ?
C70A C71A H71E 109.5 . . ?
C70A C71A H71F 109.5 . . ?
H71D C71A H71E 109.5 . . ?
H71D C71A H71F 109.5 . . ?
H71E C71A H71F 109.5 . . ?
C70A C72A H72D 109.5 . . ?
C70A C72A H72E 109.5 . . ?
C70A C72A H72F 109.5 . . ?
H72D C72A H72E 109.5 . . ?
H72D C72A H72F 109.5 . . ?
H72E C72A H72F 109.5 . . ?
C59A C58A C42 122.2(15) . . ?
C59A C58A C63A 119.1(17) . . ?
C63A C58A C42 118.3(14) . . ?

loop_
_geom_bond_atom_site_label_1
_geom_bond_atom_site_label_2
_geom_bond_distance
_geom_bond_site_symmetry_2
_geom_bond_publ_flag
Sc1 N1 2.0884(11) . ?
Sc1 N2 2.0678(10) . ?
Sc1 C7 2.4894(12) . ?
Sc1 C8 2.3913(12) . ?
Sc1 C9 2.5474(13) . ?
Sc1 C10 2.6304(14) . ?
Sc1 C11 2.5418(13) . ?
Sc1 C12 2.5983(12) . ?
N1 H1 0.863(15) . ?
N1 C1 1.3841(15) . ?
N2 H2 0.882(15) . ?
N2 C37 1.3861(15) . ?
C1 C2 1.4203(17) . ?
C1 C6 1.4156(18) . ?
C2 C3 1.3892(17) . ?
C2 C7 1.4888(18) . ?
C3 H3 0.9500 . ?
C3 C4 1.3924(19) . ?
C4 H4 0.9500 . ?
C4 C5 1.3945(18) . ?
C5 H5 0.9500 . ?
C5 C6 1.3953(17) . ?
C6 C22 1.5001(17) . ?
C7 C8 1.4642(17) . ?
C7 C12 1.3978(17) . ?
C8 C9 1.4169(19) . ?
C8 C13 1.5196(17) . ?
C9 H9 1.0000 . ?
C9 C10 1.3917(18) . ?
C10 C11 1.4270(19) . ?
C10 C16 1.5185(19) . ?
C11 H11 1.0000 . ?
C11 C12 1.4238(19) . ?
C12 C19 1.5200(18) . ?
C13 H13 1.0000 . ?
C13 C14 1.5295(17) . ?
C13 C15 1.5339(18) . ?
C14 H14A 0.9800 . ?
C14 H14B 0.9800 . ?
C14 H14C 0.9800 . ?
C15 H15A 0.9800 . ?
C15 H15B 0.9800 . ?
C15 H15C 0.9800 . ?
C16 H16 1.0000 . ?
C16 C17 1.525(2) . ?
C16 C18 1.535(2) . ?
C17 H17A 0.9800 . ?
C17 H17B 0.9800 . ?
C17 H17C 0.9800 . ?
C18 H18A 0.9800 . ?
C18 H18B 0.9800 . ?
C18 H18C 0.9800 . ?
C19 H19 1.0000 . ?
C19 C20 1.531(2) . ?
C19 C21 1.5304(19) . ?
C20 H20A 0.9800 . ?
C20 H20B 0.9800 . ?
C20 H20C 0.9800 . ?
C21 H21A 0.9800 . ?
C21 H21B 0.9800 . ?
C21 H21C 0.9800 . ?
C22 C23 1.4179(17) . ?
C22 C27 1.4040(18) . ?
C23 C24 1.3948(18) . ?
C23 C28 1.5250(19) . ?
C24 H24 0.9500 . ?
C24 C25 1.390(2) . ?
C25 C26 1.3924(19) . ?
C25 C31 1.5257(18) . ?
C26 H26 0.9500 . ?
C26 C27 1.4005(18) . ?
C27 C34 1.5249(17) . ?
C28 H28 1.0000 . ?
C28 C29 1.529(2) . ?
C28 C30 1.535(2) . ?
C29 H29A 0.9800 . ?
C29 H29B 0.9800 . ?
C29 H29C 0.9800 . ?
C30 H30A 0.9800 . ?
C30 H30B 0.9800 . ?
C30 H30C 0.9800 . ?
C31 H31 1.0000 . ?
C31 C32 1.516(2) . ?
C31 C33 1.5216(19) . ?
C32 H32A 0.9800 . ?
C32 H32B 0.9800 . ?
C32 H32C 0.9800 . ?
C33 H33A 0.9800 . ?
C33 H33B 0.9800 . ?
C33 H33C 0.9800 . ?
C34 H34 1.0000 . ?
C34 C35 1.527(2) . ?
C34 C36 1.522(2) . ?
C35 H35A 0.9800 . ?
C35 H35B 0.9800 . ?
C35 H35C 0.9800 . ?
C36 H36A 0.9800 . ?
C36 H36B 0.9800 . ?
C36 H36C 0.9800 . ?
C37 C38 1.4164(17) . ?
C37 C42 1.4276(16) . ?
C38 C39 1.3942(17) . ?
C38 C43 1.5037(16) . ?
C39 H39 0.9500 . ?
C39 C40 1.3906(17) . ?
C40 H40 0.9500 . ?
C40 C41 1.3906(18) . ?
C41 H41 0.9500 . ?
C41 C42 1.3911(17) . ?
C42 C58 1.497(2) . ?
C42 C58A 1.538(17) . ?
C43 C44 1.4210(19) . ?
C43 C48 1.4140(18) . ?
C44 C45 1.3982(18) . ?
C44 C49 1.5251(18) . ?
C45 H45 0.9500 . ?
C45 C46 1.396(2) . ?
C46 C47 1.384(2) . ?
C46 C52 1.5264(19) . ?
C47 H47 0.9500 . ?
C47 C48 1.3994(19) . ?
C48 C55 1.525(2) . ?
C49 H49 1.0000 . ?
C49 C50 1.5355(18) . ?
C49 C51 1.5307(18) . ?
C50 H50A 0.9800 . ?
C50 H50B 0.9800 . ?
C50 H50C 0.9800 . ?
C51 H51A 0.9800 . ?
C51 H51B 0.9800 . ?
C51 H51C 0.9800 . ?
C52 H52 1.0000 . ?
C52 C53 1.528(2) . ?
C52 C54 1.525(2) . ?
C53 H53A 0.9800 . ?
C53 H53B 0.9800 . ?
C53 H53C 0.9800 . ?
C54 H54A 0.9800 . ?
C54 H54B 0.9800 . ?
C54 H54C 0.9800 . ?
C55 H55 1.0000 . ?
C55 C56 1.541(2) . ?
C55 C57 1.531(2) . ?
C56 H56A 0.9800 . ?
C56 H56B 0.9800 . ?
C56 H56C 0.9800 . ?
C57 H57A 0.9800 . ?
C57 H57B 0.9800 . ?
C57 H57C 0.9800 . ?
C58 C59 1.412(3) . ?
C58 C63 1.411(2) . ?
C59 C60 1.399(2) . ?
C59 C64 1.525(2) . ?
C60 H60 0.9500 . ?
C60 C61 1.396(2) . ?
C61 C62 1.386(2) . ?
C61 C67 1.519(2) . ?
C62 H62 0.9500 . ?
C62 C63 1.395(2) . ?
C63 C70 1.521(2) . ?
C64 H64 1.0000 . ?
C64 C65 1.531(3) . ?
C64 C66 1.527(3) . ?
C65 H65A 0.9800 . ?
C65 H65B 0.9800 . ?
C65 H65C 0.9800 . ?
C66 H66A 0.9800 . ?
C66 H66B 0.9800 . ?
C66 H66C 0.9800 . ?
C67 H67 1.0000 . ?
C67 C68 1.533(3) . ?
C67 C69 1.522(2) . ?
C68 H68A 0.9800 . ?
C68 H68B 0.9800 . ?
C68 H68C 0.9800 . ?
C69 H69A 0.9800 . ?
C69 H69B 0.9800 . ?
C69 H69C 0.9800 . ?
C70 H70 1.0000 . ?
C70 C71 1.535(3) . ?
C70 C72 1.533(2) . ?
C71 H71A 0.9800 . ?
C71 H71B 0.9800 . ?
C71 H71C 0.9800 . ?
C72 H72A 0.9800 . ?
C72 H72B 0.9800 . ?
C72 H72C 0.9800 . ?
C67A H67A 1.0000 . ?
C67A C69A 1.557(13) . ?
C67A C68A 1.520(13) . ?
C67A C61A 1.541(12) . ?
C69A H69D 0.9800 . ?
C69A H69E 0.9800 . ?
C69A H69F 0.9800 . ?
C68A H68D 0.9800 . ?
C68A H68E 0.9800 . ?
C68A H68F 0.9800 . ?
C64A H64A 1.0000 . ?
C64A C65A 1.535(14) . ?
C64A C66A 1.547(14) . ?
C64A C59A 1.501(13) . ?
C65A H65D 0.9800 . ?
C65A H65E 0.9800 . ?
C65A H65F 0.9800 . ?
C66A H66D 0.9800 . ?
C66A H66E 0.9800 . ?
C66A H66F 0.9800 . ?
C59A C60A 1.417(13) . ?
C59A C58A 1.411(13) . ?
C60A H60A 0.9500 . ?
C60A C61A 1.373(12) . ?
C61A C62A 1.380(12) . ?
C62A H62A 0.9500 . ?
C62A C63A 1.413(13) . ?
C63A C70A 1.490(12) . ?
C63A C58A 1.415(13) . ?
C70A H70A 1.0000 . ?
C70A C71A 1.551(14) . ?
C70A C72A 1.535(13) . ?
C71A H71D 0.9800 . ?
C71A H71E 0.9800 . ?
C71A H71F 0.9800 . ?
C72A H72D 0.9800 . ?
C72A H72E 0.9800 . ?
C72A H72F 0.9800 . ?

loop_
_geom_torsion_atom_site_label_1
_geom_torsion_atom_site_label_2
_geom_torsion_atom_site_label_3
_geom_torsion_atom_site_label_4
_geom_torsion
_geom_torsion_site_symmetry_1
_geom_torsion_site_symmetry_2
_geom_torsion_site_symmetry_3
_geom_torsion_site_symmetry_4
_geom_torsion_publ_flag
Sc1 N1 C1 C2 5.73(16) . . . . ?
Sc1 N1 C1 C6 -173.24(9) . . . . ?
Sc1 N2 C37 C38 -18.9(2) . . . . ?
Sc1 N2 C37 C42 163.85(10) . . . . ?
Sc1 C7 C8 C9 70.49(10) . . . . ?
Sc1 C7 C8 C13 -123.36(11) . . . . ?
Sc1 C7 C12 C11 -53.53(11) . . . . ?
Sc1 C7 C12 C19 123.79(11) . . . . ?
Sc1 C8 C9 C10 57.07(12) . . . . ?
Sc1 C8 C13 C14 69.96(14) . . . . ?
Sc1 C8 C13 C15 -166.14(9) . . . . ?
Sc1 C9 C10 C11 54.26(11) . . . . ?
Sc1 C9 C10 C16 -127.18(12) . . . . ?
Sc1 C10 C11 C12 65.63(11) . . . . ?
Sc1 C10 C16 C17 -27.70(18) . . . . ?
Sc1 C10 C16 C18 -152.15(12) . . . . ?
Sc1 C11 C12 C7 52.63(11) . . . . ?
Sc1 C11 C12 C19 -124.75(11) . . . . ?
Sc1 C12 C19 C20 -33.03(17) . . . . ?
Sc1 C12 C19 C21 -157.20(10) . . . . ?
N1 C1 C2 C3 176.09(11) . . . . ?
N1 C1 C2 C7 -5.11(15) . . . . ?
N1 C1 C6 C5 -176.48(11) . . . . ?
N1 C1 C6 C22 4.86(18) . . . . ?
N2 C37 C38 C39 175.18(11) . . . . ?
N2 C37 C38 C43 -10.42(18) . . . . ?
N2 C37 C42 C41 -174.60(11) . . . . ?
N2 C37 C42 C58 9.60(19) . . . . ?
N2 C37 C42 C58A 18.2(9) . . . . ?
C1 C2 C3 C4 1.90(18) . . . . ?
C1 C2 C7 Sc1 2.81(12) . . . . ?
C1 C2 C7 C8 -73.80(14) . . . . ?
C1 C2 C7 C12 91.67(13) . . . . ?
C1 C6 C22 C23 82.44(15) . . . . ?
C1 C6 C22 C27 -96.97(14) . . . . ?
C2 C1 C6 C5 4.57(17) . . . . ?
C2 C1 C6 C22 -174.10(11) . . . . ?
C2 C3 C4 C5 1.39(19) . . . . ?
C2 C7 C8 Sc1 103.79(10) . . . . ?
C2 C7 C8 C9 174.28(11) . . . . ?
C2 C7 C8 C13 -19.58(16) . . . . ?
C2 C7 C12 Sc1 -108.06(11) . . . . ?
C2 C7 C12 C11 -161.59(12) . . . . ?
C2 C7 C12 C19 15.72(18) . . . . ?
C3 C2 C7 Sc1 -178.45(10) . . . . ?
C3 C2 C7 C8 104.95(14) . . . . ?
C3 C2 C7 C12 -89.59(16) . . . . ?
C3 C4 C5 C6 -1.65(19) . . . . ?
C4 C5 C6 C1 -1.39(18) . . . . ?
C4 C5 C6 C22 177.25(12) . . . . ?
C5 C6 C22 C23 -96.19(15) . . . . ?
C5 C6 C22 C27 84.40(15) . . . . ?
C6 C1 C2 C3 -4.88(17) . . . . ?
C6 C1 C2 C7 173.93(10) . . . . ?
C6 C22 C23 C24 -176.99(11) . . . . ?
C6 C22 C23 C28 4.08(19) . . . . ?
C6 C22 C27 C26 177.00(11) . . . . ?
C6 C22 C27 C34 -2.87(18) . . . . ?
C7 C2 C3 C4 -176.75(12) . . . . ?
C7 C8 C9 Sc1 -68.62(9) . . . . ?
C7 C8 C9 C10 -11.55(18) . . . . ?
C7 C8 C13 C14 164.04(11) . . . . ?
C7 C8 C13 C15 -72.06(15) . . . . ?
C7 C12 C19 C20 -121.18(14) . . . . ?
C7 C12 C19 C21 114.66(14) . . . . ?
C8 C7 C12 Sc1 57.04(10) . . . . ?
C8 C7 C12 C11 3.51(18) . . . . ?
C8 C7 C12 C19 -179.18(11) . . . . ?
C8 C9 C10 Sc1 -52.45(11) . . . . ?
C8 C9 C10 C11 1.81(19) . . . . ?
C8 C9 C10 C16 -179.63(12) . . . . ?
C9 C8 C13 C14 -30.57(17) . . . . ?
C9 C8 C13 C15 93.33(14) . . . . ?
C9 C10 C11 Sc1 -54.53(11) . . . . ?
C9 C10 C11 C12 11.10(19) . . . . ?
C9 C10 C16 C17 63.99(17) . . . . ?
C9 C10 C16 C18 -60.45(17) . . . . ?
C10 C11 C12 Sc1 -66.32(11) . . . . ?
C10 C11 C12 C7 -13.70(19) . . . . ?
C10 C11 C12 C19 168.93(12) . . . . ?
C11 C10 C16 C17 -117.48(14) . . . . ?
C11 C10 C16 C18 118.08(15) . . . . ?
C11 C12 C19 C20 56.15(17) . . . . ?
C11 C12 C19 C21 -68.01(16) . . . . ?
C12 C7 C8 Sc1 -61.75(11) . . . . ?
C12 C7 C8 C9 8.75(17) . . . . ?
C12 C7 C8 C13 174.89(11) . . . . ?
C13 C8 C9 Sc1 125.58(11) . . . . ?
C13 C8 C9 C10 -177.34(12) . . . . ?
C16 C10 C11 Sc1 126.90(11) . . . . ?
C16 C10 C11 C12 -167.48(12) . . . . ?
C22 C23 C24 C25 -0.3(2) . . . . ?
C22 C23 C28 C29 -106.22(14) . . . . ?
C22 C23 C28 C30 130.72(13) . . . . ?
C22 C27 C34 C35 104.43(16) . . . . ?
C22 C27 C34 C36 -131.21(14) . . . . ?
C23 C22 C27 C26 -2.41(18) . . . . ?
C23 C22 C27 C34 177.72(12) . . . . ?
C23 C24 C25 C26 -1.8(2) . . . . ?
C23 C24 C25 C31 179.47(12) . . . . ?
C24 C23 C28 C29 74.85(16) . . . . ?
C24 C23 C28 C30 -48.21(17) . . . . ?
C24 C25 C26 C27 1.8(2) . . . . ?
C24 C25 C31 C32 178.73(15) . . . . ?
C24 C25 C31 C33 -57.33(17) . . . . ?
C25 C26 C27 C22 0.3(2) . . . . ?
C25 C26 C27 C34 -179.84(12) . . . . ?
C26 C25 C31 C32 0.0(2) . . . . ?
C26 C25 C31 C33 123.96(15) . . . . ?
C26 C27 C34 C35 -75.45(17) . . . . ?
C26 C27 C34 C36 48.91(17) . . . . ?
C27 C22 C23 C24 2.43(19) . . . . ?
C27 C22 C23 C28 -176.50(12) . . . . ?
C28 C23 C24 C25 178.63(12) . . . . ?
C31 C25 C26 C27 -179.49(12) . . . . ?
C37 C38 C39 C40 1.60(19) . . . . ?
C37 C38 C43 C44 -68.52(16) . . . . ?
C37 C38 C43 C48 122.13(14) . . . . ?
C37 C42 C58 C59 86.9(5) . . . . ?
C37 C42 C58 C63 -92.4(5) . . . . ?
C37 C42 C58A C59A 88(5) . . . . ?
C37 C42 C58A C63A -98(5) . . . . ?
C38 C37 C42 C41 8.11(17) . . . . ?
C38 C37 C42 C58 -167.69(14) . . . . ?
C38 C37 C42 C58A -159.1(9) . . . . ?
C38 C39 C40 C41 3.86(19) . . . . ?
C38 C43 C44 C45 -168.22(12) . . . . ?
C38 C43 C44 C49 3.56(18) . . . . ?
C38 C43 C48 C47 166.97(12) . . . . ?
C38 C43 C48 C55 -8.87(19) . . . . ?
C39 C38 C43 C44 105.99(14) . . . . ?
C39 C38 C43 C48 -63.36(17) . . . . ?
C39 C40 C41 C42 -3.22(19) . . . . ?
C40 C41 C42 C37 -2.81(19) . . . . ?
C40 C41 C42 C58 172.94(14) . . . . ?
C40 C41 C42 C58A 163.8(9) . . . . ?
C41 C42 C58 C59 -88.9(5) . . . . ?
C41 C42 C58 C63 91.9(5) . . . . ?
C41 C42 C58A C59A -79(5) . . . . ?
C41 C42 C58A C63A 95(5) . . . . ?
C42 C37 C38 C39 -7.49(17) . . . . ?
C42 C37 C38 C43 166.91(11) . . . . ?
C42 C58 C59 C60 -177.9(4) . . . . ?
C42 C58 C59 C64 6.2(7) . . . . ?
C42 C58 C63 C62 177.6(4) . . . . ?
C42 C58 C63 C70 -6.5(7) . . . . ?
C43 C38 C39 C40 -173.06(12) . . . . ?
C43 C44 C45 C46 1.8(2) . . . . ?
C43 C44 C49 C50 -77.73(15) . . . . ?
C43 C44 C49 C51 159.90(12) . . . . ?
C43 C48 C55 C56 109.79(14) . . . . ?
C43 C48 C55 C57 -127.64(14) . . . . ?
C44 C43 C48 C47 -2.41(19) . . . . ?
C44 C43 C48 C55 -178.25(12) . . . . ?
C44 C45 C46 C47 -3.7(2) . . . . ?
C44 C45 C46 C52 174.63(13) . . . . ?
C45 C44 C49 C50 94.03(15) . . . . ?
C45 C44 C49 C51 -28.34(17) . . . . ?
C45 C46 C47 C48 2.5(2) . . . . ?
C45 C46 C52 C53 -27.5(2) . . . . ?
C45 C46 C52 C54 97.77(18) . . . . ?
C46 C47 C48 C43 0.5(2) . . . . ?
C46 C47 C48 C55 176.50(13) . . . . ?
C47 C46 C52 C53 150.86(16) . . . . ?
C47 C46 C52 C54 -83.90(18) . . . . ?
C47 C48 C55 C56 -66.09(16) . . . . ?
C47 C48 C55 C57 56.47(17) . . . . ?
C48 C43 C44 C45 1.28(19) . . . . ?
C48 C43 C44 C49 173.06(12) . . . . ?
C49 C44 C45 C46 -170.14(13) . . . . ?
C52 C46 C47 C48 -175.86(14) . . . . ?
C58 C59 C60 C61 -0.1(6) . . . . ?
C58 C59 C64 C65 105.5(5) . . . . ?
C58 C59 C64 C66 -130.3(5) . . . . ?
C58 C63 C70 C71 -91.8(5) . . . . ?
C58 C63 C70 C72 145.0(5) . . . . ?
C59 C58 C63 C62 -1.7(8) . . . . ?
C59 C58 C63 C70 174.2(4) . . . . ?
C59 C60 C61 C62 -0.8(4) . . . . ?
C59 C60 C61 C67 178.8(3) . . . . ?
C60 C59 C64 C65 -70.3(4) . . . . ?
C60 C59 C64 C66 53.8(4) . . . . ?
C60 C61 C62 C63 0.5(3) . . . . ?
C60 C61 C67 C68 -74.3(3) . . . . ?
C60 C61 C67 C69 49.2(3) . . . . ?
C61 C62 C63 C58 0.8(5) . . . . ?
C61 C62 C63 C70 -175.2(2) . . . . ?
C62 C61 C67 C68 105.4(3) . . . . ?
C62 C61 C67 C69 -131.1(2) . . . . ?
C62 C63 C70 C71 84.0(4) . . . . ?
C62 C63 C70 C72 -39.1(3) . . . . ?
C63 C58 C59 C60 1.3(8) . . . . ?
C63 C58 C59 C64 -174.5(4) . . . . ?
C64 C59 C60 C61 175.9(2) . . . . ?
C67 C61 C62 C63 -179.2(2) . . . . ?
C67A C61A C62A C63A -174(2) . . . . ?
C69A C67A C61A C60A -121(2) . . . . ?
C69A C67A C61A C62A 58(2) . . . . ?
C68A C67A C61A C60A 119(2) . . . . ?
C68A C67A C61A C62A -62(2) . . . . ?
C64A C59A C60A C61A 177(2) . . . . ?
C64A C59A C58A C42 1(7) . . . . ?
C64A C59A C58A C63A -173(4) . . . . ?
C65A C64A C59A C60A -70(3) . . . . ?
C65A C64A C59A C58A 111(5) . . . . ?
C66A C64A C59A C60A 52(3) . . . . ?
C66A C64A C59A C58A -127(4) . . . . ?
C59A C60A C61A C67A 177(2) . . . . ?
C59A C60A C61A C62A -2(3) . . . . ?
C60A C59A C58A C42 -178(4) . . . . ?
C60A C59A C58A C63A 9(8) . . . . ?
C60A C61A C62A C63A 5(4) . . . . ?
C61A C62A C63A C70A -176(2) . . . . ?
C61A C62A C63A C58A -1(5) . . . . ?
C62A C63A C70A C71A 89(4) . . . . ?
C62A C63A C70A C72A -36(3) . . . . ?
C62A C63A C58A C42 -179(4) . . . . ?
C62A C63A C58A C59A -6(8) . . . . ?
C70A C63A C58A C42 -4(7) . . . . ?
C70A C63A C58A C59A 170(4) . . . . ?
C58A C59A C60A C61A -5(5) . . . . ?
C58A C63A C70A C71A -86(5) . . . . ?
C58A C63A C70A C72A 149(4) . . . . ?

loop_
_exptl_oxdiff_crystal_face_indexfrac_h
_exptl_oxdiff_crystal_face_indexfrac_k
_exptl_oxdiff_crystal_face_indexfrac_l
_exptl_oxdiff_crystal_face_x
_exptl_oxdiff_crystal_face_y
_exptl_oxdiff_crystal_face_z
0.7817 0.1143 12.8362 0.2408 -0.9643 0.1103
-0.9238 -0.2649 -12.8587 -0.2413 0.9662 -0.0904
-7.0329 -7.5019 -0.2547 -0.0081 0.0322 0.9994
7.0234 7.4968 0.1643 0.0064 -0.0254 -0.9997
-5.8234 1.7835 7.4135 0.9360 -0.0655 0.3458
4.4818 -3.6793 -7.7933 -0.9897 0.0690 -0.1257
4.2207 8.8018 3.7629 0.5000 -0.0337 -0.8654
